data_1547997
loop_
_publ_author_name
'Matthew Gregson'
'Erli Lu'
'David P. Mills'
'Floriana Tuna'
'Eric J. L. McInnes'
'Christoph Hennig'
'Andreas C. Scheinost'
'Jonathan McMaster'
'William Lewis'
'Alexander J. Blake'
'Andrew Kerridge'
'Stephen T. Liddle'

_publ_section_title
;
 The inverse-trans-influence in tetravalent lanthanide and actinide
 bis(carbene) complexes
;
_journal_name_full 'Nature Communications'
_journal_page_first 14137
_journal_paper_doi 10.1038/ncomms14137
_journal_volume 8
_journal_year 2017
_chemical_formula_moiety 'C62 H76 Ce N4 P4 Si4, 2(C10 H20 K0.5 O4), 1(C7 H8)'
_chemical_formula_sum 'C89 H124 Ce K N4 O8 P4 Si4'
_chemical_formula_weight 1793.37
_space_group_crystal_system triclinic
_space_group_IT_number 2
_space_group_name_Hall '-P 1'
_space_group_name_H-M_alt 'P -1'
_symmetry_space_group_name_Hall '-P 1'
_symmetry_space_group_name_H-M 'P -1'
_atom_sites_solution_hydrogens geom
_cell_angle_alpha 71.281(3)
_cell_angle_beta 64.086(3)
_cell_angle_gamma 65.421(3)
_cell_formula_units_Z 2
_cell_length_a 16.9671(6)
_cell_length_b 17.9463(5)
_cell_length_c 19.1550(6)
_cell_measurement_reflns_used 20166
_cell_measurement_temperature 120(2)
_cell_measurement_theta_max 74.3120
_cell_measurement_theta_min 3.1750
_cell_volume 4701.3(3)
_computing_cell_refinement
;
CrysAlisPro, Agilent Technologies,
Version 1.171.37.34 (release 22-05-2014 CrysAlis171 .NET)
(compiled May 22 2014,16:03:01)
;
_computing_data_collection
;
CrysAlisPro, Agilent Technologies,
Version 1.171.37.34 (release 22-05-2014 CrysAlis171 .NET)
(compiled May 22 2014,16:03:01)
;
_computing_data_reduction
;
CrysAlisPro, Agilent Technologies,
Version 1.171.37.34 (release 22-05-2014 CrysAlis171 .NET)
(compiled May 22 2014,16:03:01)
;
_computing_molecular_graphics 'Olex2 (Dolomanov et al., 2009)'
_computing_publication_material 'Olex2 (Dolomanov et al., 2009)'
_computing_structure_refinement 'ShelXL (Sheldrick, 2015)'
_computing_structure_solution 'ShelXS (Sheldrick, 2008)'
_diffrn_ambient_temperature 120(2)
_diffrn_crystal_treatment 'flash frozen in gaseous N2'
_diffrn_detector 'CCD area detector'
_diffrn_detector_area_resol_mean 10.3613
_diffrn_detector_type 'Agilent Diffraction Atlas detector'
_diffrn_measured_fraction_theta_full 0.999
_diffrn_measured_fraction_theta_max 0.972
_diffrn_measurement_details
;
#__ type_ start__ end____ width___ exp.time_
  1 omega   72.00  178.00   1.0000   60.0000
omega____ theta____ kappa____ phi______ frames
    -      106.1322   15.0000   60.0000 106

#__ type_ start__ end____ width___ exp.time_
  2 omega  118.00  168.00   1.0000   60.0000
omega____ theta____ kappa____ phi______ frames
    -      106.1322  125.0000  150.0000 50

#__ type_ start__ end____ width___ exp.time_
  3 omega   75.00  150.00   1.0000   60.0000
omega____ theta____ kappa____ phi______ frames
    -      106.1322   77.0000  120.0000 75

#__ type_ start__ end____ width___ exp.time_
  4 omega   60.00   86.00   1.0000   60.0000
omega____ theta____ kappa____ phi______ frames
    -      106.1322  -30.0000  -30.0000 26

#__ type_ start__ end____ width___ exp.time_
  5 omega   42.00   98.00   1.0000   60.0000
omega____ theta____ kappa____ phi______ frames
    -      106.1322  -45.0000  -90.0000 56

#__ type_ start__ end____ width___ exp.time_
  6 omega   70.00   98.00   1.0000   60.0000
omega____ theta____ kappa____ phi______ frames
    -      106.1322  -95.0000 -180.0000 28

#__ type_ start__ end____ width___ exp.time_
  7 omega   48.00   90.00   1.0000   60.0000
omega____ theta____ kappa____ phi______ frames
    -      106.1322  -30.0000 -150.0000 42

#__ type_ start__ end____ width___ exp.time_
  8 omega   27.00   95.00   1.0000   60.0000
omega____ theta____ kappa____ phi______ frames
    -      106.1322  -95.0000  -90.0000 68

#__ type_ start__ end____ width___ exp.time_
  9 omega   39.00   67.00   1.0000   60.0000
omega____ theta____ kappa____ phi______ frames
    -      106.1322  -30.0000   30.0000 28

#__ type_ start__ end____ width___ exp.time_
 10 omega   33.00  138.00   1.0000   60.0000
omega____ theta____ kappa____ phi______ frames
    -      106.1322  -77.0000   60.0000 105

#__ type_ start__ end____ width___ exp.time_
 11 omega   86.00  121.00   1.0000   60.0000
omega____ theta____ kappa____ phi______ frames
    -      106.1322 -125.0000  120.0000 35

#__ type_ start__ end____ width___ exp.time_
 12 omega   31.00   84.00   1.0000   60.0000
omega____ theta____ kappa____ phi______ frames
    -      106.1322  -30.0000  120.0000 53

#__ type_ start__ end____ width___ exp.time_
 13 omega   25.00  104.00   1.0000   60.0000
omega____ theta____ kappa____ phi______ frames
    -      106.1322  -95.0000  -30.0000 79

#__ type_ start__ end____ width___ exp.time_
 14 omega   35.00  119.00   1.0000   60.0000
omega____ theta____ kappa____ phi______ frames
    -      106.1322 -125.0000  -90.0000 84

#__ type_ start__ end____ width___ exp.time_
 15 omega  -47.00   28.00   1.0000   15.0000
omega____ theta____ kappa____ phi______ frames
    -      -38.5000   38.0000    0.0000 75

#__ type_ start__ end____ width___ exp.time_
 16 omega  -64.00   32.00   1.0000   15.0000
omega____ theta____ kappa____ phi______ frames
    -      -38.5000   54.0000 -151.0000 96

#__ type_ start__ end____ width___ exp.time_
 17 omega   94.00  133.00   1.0000   60.0000
omega____ theta____ kappa____ phi______ frames
    -      106.1322  125.0000 -120.0000 39

#__ type_ start__ end____ width___ exp.time_
 18 omega  -93.00   -9.00   1.0000   15.0000
omega____ theta____ kappa____ phi______ frames
    -      -38.5000  125.0000 -120.0000 84

#__ type_ start__ end____ width___ exp.time_
 19 omega -108.00  -20.00   1.0000   15.0000
omega____ theta____ kappa____ phi______ frames
    -      -38.5000  -57.0000   60.0000 88
;
_diffrn_measurement_device '\k-geometry diffractometer'
_diffrn_measurement_device_type 'SuperNova-Duo, Atlas'
_diffrn_measurement_method '\w scans'
_diffrn_orient_matrix_UB_11 0.0390674000
_diffrn_orient_matrix_UB_12 0.0727340000
_diffrn_orient_matrix_UB_13 -0.0428144000
_diffrn_orient_matrix_UB_21 0.0729465000
_diffrn_orient_matrix_UB_22 -0.0407269000
_diffrn_orient_matrix_UB_23 0.0400808000
_diffrn_orient_matrix_UB_31 0.0673444000
_diffrn_orient_matrix_UB_32 -0.0471949000
_diffrn_orient_matrix_UB_33 -0.0692398000
_diffrn_radiation_collimation 'focusing mirrors'
_diffrn_radiation_monochromator mirror
_diffrn_radiation_probe x-ray
_diffrn_radiation_type CuK\a
_diffrn_radiation_wavelength 1.54184
_diffrn_radiation_wavelength_determination fundamental
_diffrn_reflns_av_R_equivalents 0.0410
_diffrn_reflns_av_unetI/netI 0.0469
_diffrn_reflns_Laue_measured_fraction_full 0.999
_diffrn_reflns_Laue_measured_fraction_max 0.972
_diffrn_reflns_limit_h_max 20
_diffrn_reflns_limit_h_min -21
_diffrn_reflns_limit_k_max 19
_diffrn_reflns_limit_k_min -22
_diffrn_reflns_limit_l_max 21
_diffrn_reflns_limit_l_min -23
_diffrn_reflns_number 37567
_diffrn_reflns_point_group_measured_fraction_full 0.999
_diffrn_reflns_point_group_measured_fraction_max 0.972
_diffrn_reflns_theta_full 67.684
_diffrn_reflns_theta_max 74.439
_diffrn_reflns_theta_min 3.060
_diffrn_source 'microfocus sealed tube'
_diffrn_source_current 0.8
_diffrn_source_power 0.04
_diffrn_source_target Cu
_diffrn_source_type 'Agilent Diffraction microfocus tube'
_diffrn_source_voltage 50
_exptl_absorpt_coefficient_mu 5.688
_exptl_absorpt_correction_T_max 0.659
_exptl_absorpt_correction_T_min 0.433
_exptl_absorpt_correction_type gaussian
_exptl_absorpt_process_details
;
CrysAlisPro, Agilent Technologies,
Version 1.171.37.34 (release 22-05-2014 CrysAlis171 .NET)
(compiled May 22 2014,16:03:01)
Numerical absorption correction based on gaussian integration over
			a multifaceted crystal model
Empirical absorption correction using spherical harmonics,
 implemented in SCALE3 ABSPACK scaling algorithm.
;
_exptl_crystal_colour 'clear yellow'
_exptl_crystal_colour_lustre clear
_exptl_crystal_colour_modifier .
_exptl_crystal_colour_primary yellow
_exptl_crystal_density_diffrn 1.267
_exptl_crystal_description block
_exptl_crystal_F_000 1886
_exptl_crystal_size_max 0.2035
_exptl_crystal_size_mid 0.1491
_exptl_crystal_size_min 0.1107
_refine_diff_density_max 0.925
_refine_diff_density_min -0.869
_refine_diff_density_rms 0.083
_refine_ls_extinction_coef .
_refine_ls_extinction_method none
_refine_ls_goodness_of_fit_ref 1.023
_refine_ls_hydrogen_treatment constr
_refine_ls_matrix_type full
_refine_ls_number_parameters 1077
_refine_ls_number_reflns 18660
_refine_ls_number_restraints 177
_refine_ls_restrained_S_all 1.026
_refine_ls_R_factor_all 0.0432
_refine_ls_R_factor_gt 0.0415
_refine_ls_shift/su_max 0.003
_refine_ls_shift/su_mean 0.000
_refine_ls_structure_factor_coef Fsqd
_refine_ls_weighting_details 'w=1/[\s^2^(Fo^2^)+(0.0772P)^2^+0.4075P] where P=(Fo^2^+2Fc^2^)/3'
_refine_ls_weighting_scheme calc
_refine_ls_wR_factor_gt 0.1083
_refine_ls_wR_factor_ref 0.1109
_reflns_Friedel_coverage 0.000
_reflns_Friedel_fraction_full .
_reflns_Friedel_fraction_max .
_reflns_number_gt 17879
_reflns_number_total 18660
_reflns_threshold_expression 'I > 2\s(I)'
_cod_data_source_file ncomms14137-s3.cif
_cod_data_source_block 2Ce
_cod_original_cell_volume 4701.2(3)
_cod_database_code 1547997
_chemical_oxdiff_formula 'C82 H116 Ce1 K1 N4 O8 P4 Si4'
_shelx_space_group_comment
;
The symmetry employed for this shelxl refinement is uniquely defined
by the following loop, which should always be used as a source of
symmetry information in preference to the above space-group names.
They are only intended as comments.
;
_reflns_odcompleteness_completeness 99.93
_reflns_odcompleteness_iscentric 1
_reflns_odcompleteness_theta 66.97
_olex2_refinement_description
;
1. Fixed Uiso
 At 1.2 times of:
  All C(H) groups, All C(H,H) groups
 At 1.5 times of:
  All C(H,H,H) groups
2. Restrained distances
 C80A-C79A \\sim C80-C79 \\sim C82-C81 \\sim C82A-C81A \\sim C72-C71 \\sim
C70-C69
 with sigma of 0.01
 C81-C80 \\sim C81A-C80A \\sim C71-C70
 with sigma of 0.01
 K2-O8 \\sim K1-O4 \\sim K2-O8A
 with sigma of 0.01
 O8A-C82A \\sim O8-C82 \\sim O8A-C79A \\sim O8-C79 \\sim O4-C72 \\sim O4-C69
 with sigma of 0.01
 C79A-C81A \\sim C80A-C82A \\sim C81-C79 \\sim C80-C82
 with sigma of 0.01
 C84A-C83A \\sim C84-C83
 with sigma of 0.01
 C85-C84 \\sim C85A-C84A \\sim C89-C84 \\sim C89A-C84A
 with sigma of 0.01
 C86A-C85A \\sim C86-C85 \\sim C89-C88 \\sim C89A-C88A
 with sigma of 0.01
 C87A-C86A \\sim C87-C86 \\sim C88A-C87A \\sim C88-C87
 with sigma of 0.01
 C83-C85 \\sim C83-C89
 with sigma of 0.02
 C83A-C89A \\sim C83A-C85A
 with sigma of 0.02
3. Uiso/Uaniso restraints and constraints
C86 \\sim C85 \\sim C87 \\sim C89 \\sim C88 \\sim C84 \\sim C83: within 1.7A
with sigma of 0.02 and sigma for terminal atoms of 0.04
4. Rigid body (RIGU) restrains
 C86, C85, C87, C89, C88, C84, C83, C83A, C84A, C89A, C88A, C87A, C86A, C85
 with sigma for 1-2 distances of 0.002 and sigma for 1-3 distances of 0.002
5. Others
 Sof(O8)=Sof(C82)=Sof(H82C)=Sof(H82D)=Sof(C79)=Sof(H79C)=Sof(H79D)=Sof(C80)=
 Sof(H80C)=Sof(H80D)=Sof(C81)=Sof(H81C)=Sof(H81D)=1-FVAR(1)
 Sof(C79A)=Sof(H79A)=Sof(H79B)=Sof(C80A)=Sof(H80A)=Sof(H80B)=Sof(C81A)=
 Sof(H81A)=Sof(H81B)=Sof(C82A)=Sof(H82A)=Sof(H82B)=Sof(O8A)=FVAR(1)
 Sof(C83A)=Sof(H83D)=Sof(H83E)=Sof(H83F)=Sof(C84A)=Sof(C85A)=Sof(H85A)=
 Sof(C86A)=Sof(H86A)=Sof(C87A)=Sof(H87A)=Sof(C88A)=Sof(H88A)=Sof(C89A)=
 Sof(H89A)=1-FVAR(2)
 Sof(C83)=Sof(H83A)=Sof(H83B)=Sof(H83C)=Sof(C84)=Sof(C85)=Sof(H85)=Sof(C86)=
 Sof(H86)=Sof(C87)=Sof(H87)=Sof(C88)=Sof(H88)=Sof(C89)=Sof(H89)=FVAR(2)
6.a Secondary CH2 refined with riding coordinates:
 C73(H73A,H73B), C74(H74A,H74B), C75(H75A,H75B), C76(H76A,H76B), C77(H77A,
 H77B), C78(H78A,H78B), C63(H63A,H63B), C64(H64A,H64B), C65(H65A,H65B),
 C66(H66A,H66B), C67(H67A,H67B), C68(H68A,H68B), C79A(H79A,H79B), C80A(H80A,
 H80B), C81A(H81A,H81B), C82A(H82A,H82B), C82(H82C,H82D), C79(H79C,H79D),
 C80(H80C,H80D), C81(H81C,H81D), C69(H69A,H69B), C72(H72A,H72B), C71(H71A,H71B),
  C70(H70A,H70B)
6.b Aromatic/amide H refined with riding coordinates:
 C3(H3), C4(H4), C5(H5), C6(H6), C7(H7), C9(H9), C10(H10), C11(H11), C12(H12),
 C13(H13), C18(H18), C19(H19), C20(H20), C21(H21), C22(H22), C24(H24), C25(H25),
  C26(H26), C27(H27), C28(H28), C34(H34), C35(H35), C36(H36), C37(H37),
 C38(H38), C40(H40), C41(H41), C42(H42), C43(H43), C44(H44), C49(H49), C50(H50),
  C51(H51), C52(H52), C53(H53), C55(H55), C56(H56), C57(H57), C58(H58),
 C59(H59), C85(H85), C86(H86), C87(H87), C88(H88), C89(H89), C85A(H85A),
 C86A(H86A), C87A(H87A), C88A(H88A), C89A(H89A)
6.c Idealised Me refined as rotating group:
 C14(H14A,H14B,H14C), C15(H15A,H15B,H15C), C16(H16A,H16B,H16C), C29(H29A,H29B,
 H29C), C30(H30A,H30B,H30C), C31(H31A,H31B,H31C), C45(H45A,H45B,H45C), C46(H46A,
 H46B,H46C), C47(H47A,H47B,H47C), C60(H60A,H60B,H60C), C61(H61A,H61B,H61C),
 C62(H62A,H62B,H62C), C83(H83A,H83B,H83C), C83A(H83D,H83E,H83F)
;
_olex2_exptl_crystal_mounting_method 'in fomblin film on a micromount'
_olex2_submission_special_instructions 'No special instructions were received'

loop_
_space_group_symop_operation_xyz
'x, y, z'
'-x, -y, -z'

loop_
_atom_site_label
_atom_site_type_symbol
_atom_site_fract_x
_atom_site_fract_y
_atom_site_fract_z
_atom_site_U_iso_or_equiv
_atom_site_adp_type
_atom_site_occupancy
_atom_site_site_symmetry_order
_atom_site_calc_flag
_atom_site_refinement_flags_posn
_atom_site_refinement_flags_adp
_atom_site_refinement_flags_occupancy
_atom_site_disorder_assembly
_atom_site_disorder_group
Ce1 Ce 0.78483(2) 0.23145(2) 0.74349(2) 0.01822(5) Uani 1 1 d . . . . .
P1 P 0.79121(4) 0.34928(4) 0.57919(3) 0.01970(12) Uani 1 1 d . . . . .
P2 P 0.89828(4) 0.35612(4) 0.68057(3) 0.01916(12) Uani 1 1 d . . . . .
P3 P 0.79735(4) 0.04296(4) 0.81393(3) 0.02100(12) Uani 1 1 d . . . . .
P4 P 0.63473(4) 0.19093(4) 0.90863(4) 0.02561(13) Uani 1 1 d . . . . .
Si1 Si 0.65128(5) 0.26413(5) 0.61450(4) 0.02625(14) Uani 1 1 d . . . . .
Si2 Si 0.97385(5) 0.21830(4) 0.80278(4) 0.02435(14) Uani 1 1 d . . . . .
Si3 Si 0.94225(5) 0.03908(4) 0.64627(4) 0.02337(14) Uani 1 1 d . . . . .
Si4 Si 0.60581(5) 0.37205(5) 0.90043(5) 0.03376(17) Uani 1 1 d . . . . .
N1 N 0.74340(15) 0.27702(13) 0.61848(12) 0.0226(4) Uani 1 1 d . . . . .
N2 N 0.89827(15) 0.28120(14) 0.75537(12) 0.0236(4) Uani 1 1 d . . . . .
N3 N 0.86625(14) 0.07641(13) 0.73129(12) 0.0224(4) Uani 1 1 d . . . . .
N4 N 0.64578(16) 0.28164(15) 0.86560(13) 0.0292(5) Uani 1 1 d . . . . .
C1 C 0.83139(18) 0.35552(16) 0.63993(15) 0.0231(5) Uani 1 1 d . . . . .
C2 C 0.70831(18) 0.44772(16) 0.55067(15) 0.0243(5) Uani 1 1 d . . . . .
C3 C 0.6912(2) 0.46397(18) 0.48155(17) 0.0310(6) Uani 1 1 d . . . . .
H3 H 0.7247 0.4246 0.4468 0.037 Uiso 1 1 calc R . . . .
C4 C 0.6251(2) 0.5378(2) 0.4630(2) 0.0408(7) Uani 1 1 d . . . . .
H4 H 0.6136 0.5481 0.4159 0.049 Uiso 1 1 calc R . . . .
C5 C 0.5764(2) 0.5957(2) 0.5125(2) 0.0438(8) Uani 1 1 d . . . . .
H5 H 0.5312 0.6458 0.4999 0.053 Uiso 1 1 calc R . . . .
C6 C 0.5938(2) 0.58036(19) 0.5811(2) 0.0399(7) Uani 1 1 d . . . . .
H6 H 0.5605 0.6200 0.6156 0.048 Uiso 1 1 calc R . . . .
C7 C 0.6600(2) 0.50695(18) 0.59958(17) 0.0307(6) Uani 1 1 d . . . . .
H7 H 0.6722 0.4974 0.6462 0.037 Uiso 1 1 calc R . . . .
C8 C 0.87915(18) 0.33257(16) 0.48183(15) 0.0241(5) Uani 1 1 d . . . . .
C9 C 0.9349(2) 0.38320(18) 0.44511(16) 0.0309(6) Uani 1 1 d . . . . .
H9 H 0.9269 0.4241 0.4713 0.037 Uiso 1 1 calc R . . . .
C10 C 1.0019(2) 0.3747(2) 0.37110(18) 0.0385(7) Uani 1 1 d . . . . .
H10 H 1.0395 0.4097 0.3468 0.046 Uiso 1 1 calc R . . . .
C11 C 1.0142(2) 0.3157(2) 0.33244(18) 0.0433(8) Uani 1 1 d . . . . .
H11 H 1.0602 0.3098 0.2816 0.052 Uiso 1 1 calc R . . . .
C12 C 0.9587(3) 0.2646(2) 0.36832(19) 0.0476(8) Uani 1 1 d . . . . .
H12 H 0.9664 0.2244 0.3416 0.057 Uiso 1 1 calc R . . . .
C13 C 0.8921(2) 0.27257(19) 0.44327(17) 0.0358(6) Uani 1 1 d . . . . .
H13 H 0.8554 0.2368 0.4681 0.043 Uiso 1 1 calc R . . . .
C14 C 0.5408(2) 0.3525(2) 0.64408(19) 0.0383(7) Uani 1 1 d . . . . .
H14A H 0.5429 0.4008 0.6016 0.057 Uiso 1 1 calc GR . . . .
H14B H 0.5336 0.3672 0.6921 0.057 Uiso 1 1 calc GR . . . .
H14C H 0.4882 0.3358 0.6539 0.057 Uiso 1 1 calc GR . . . .
C15 C 0.6674(3) 0.2482(2) 0.51592(19) 0.0416(7) Uani 1 1 d . . . . .
H15A H 0.7219 0.1997 0.5003 0.062 Uiso 1 1 calc GR . . . .
H15B H 0.6762 0.2976 0.4765 0.062 Uiso 1 1 calc GR . . . .
H15C H 0.6125 0.2392 0.5197 0.062 Uiso 1 1 calc GR . . . .
C16 C 0.6328(2) 0.16756(19) 0.68529(17) 0.0321(6) Uani 1 1 d . . . . .
H16A H 0.6300 0.1700 0.7368 0.048 Uiso 1 1 calc GR . . . .
H16B H 0.6843 0.1188 0.6654 0.048 Uiso 1 1 calc GR . . . .
H16C H 0.5746 0.1634 0.6907 0.048 Uiso 1 1 calc GR . . . .
C17 C 1.01824(17) 0.35042(16) 0.61639(14) 0.0229(5) Uani 1 1 d . . . . .
C18 C 1.06426(19) 0.39624(18) 0.62114(17) 0.0301(5) Uani 1 1 d . . . . .
H18 H 1.0321 0.4347 0.6567 0.036 Uiso 1 1 calc R . . . .
C19 C 1.1571(2) 0.3864(2) 0.57429(19) 0.0373(6) Uani 1 1 d . . . . .
H19 H 1.1877 0.4182 0.5777 0.045 Uiso 1 1 calc R . . . .
C20 C 1.2038(2) 0.3302(2) 0.5232(2) 0.0396(7) Uani 1 1 d . . . . .
H20 H 1.2672 0.3225 0.4919 0.048 Uiso 1 1 calc R . . . .
C21 C 1.1589(2) 0.2848(2) 0.5173(2) 0.0392(7) Uani 1 1 d . . . . .
H21 H 1.1915 0.2463 0.4818 0.047 Uiso 1 1 calc R . . . .
C22 C 1.0662(2) 0.29538(17) 0.56330(17) 0.0300(5) Uani 1 1 d . . . . .
H22 H 1.0354 0.2647 0.5583 0.036 Uiso 1 1 calc R . . . .
C23 C 0.85310(17) 0.45642(16) 0.71342(15) 0.0250(5) Uani 1 1 d . . . . .
C24 C 0.8192(2) 0.52862(18) 0.66522(17) 0.0302(6) Uani 1 1 d . . . . .
H24 H 0.8263 0.5258 0.6140 0.036 Uiso 1 1 calc R . . . .
C25 C 0.7753(2) 0.60461(19) 0.6911(2) 0.0389(7) Uani 1 1 d . . . . .
H25 H 0.7513 0.6532 0.6581 0.047 Uiso 1 1 calc R . . . .
C26 C 0.7664(2) 0.6096(2) 0.7650(2) 0.0430(7) Uani 1 1 d . . . . .
H26 H 0.7358 0.6615 0.7830 0.052 Uiso 1 1 calc R . . . .
C27 C 0.8023(2) 0.5390(2) 0.8124(2) 0.0425(7) Uani 1 1 d . . . . .
H27 H 0.7976 0.5425 0.8626 0.051 Uiso 1 1 calc R . . . .
C28 C 0.8454(2) 0.46223(19) 0.78679(17) 0.0325(6) Uani 1 1 d . . . . .
H28 H 0.8696 0.4138 0.8198 0.039 Uiso 1 1 calc R . . . .
C29 C 1.0328(2) 0.2724(2) 0.82429(19) 0.0367(6) Uani 1 1 d . . . . .
H29A H 0.9871 0.3083 0.8633 0.055 Uiso 1 1 calc GR . . . .
H29B H 1.0616 0.3063 0.7757 0.055 Uiso 1 1 calc GR . . . .
H29C H 1.0806 0.2309 0.8451 0.055 Uiso 1 1 calc GR . . . .
C30 C 1.0704(2) 0.13550(19) 0.74565(18) 0.0359(6) Uani 1 1 d . . . . .
H30A H 1.1103 0.1614 0.6978 0.054 Uiso 1 1 calc GR . . . .
H30B H 1.0443 0.1056 0.7313 0.054 Uiso 1 1 calc GR . . . .
H30C H 1.1070 0.0964 0.7782 0.054 Uiso 1 1 calc GR . . . .
C31 C 0.9051(2) 0.1657(2) 0.89734(17) 0.0359(6) Uani 1 1 d . . . . .
H31A H 0.8658 0.1461 0.8870 0.054 Uiso 1 1 calc GR . . . .
H31B H 0.8661 0.2051 0.9342 0.054 Uiso 1 1 calc GR . . . .
H31C H 0.9473 0.1182 0.9203 0.054 Uiso 1 1 calc GR . . . .
C32 C 0.71786(18) 0.12231(17) 0.85536(15) 0.0258(5) Uani 1 1 d . . . . .
C33 C 0.74870(19) -0.02588(17) 0.80388(15) 0.0250(5) Uani 1 1 d . . . . .
C34 C 0.8036(2) -0.10050(18) 0.77606(19) 0.0344(6) Uani 1 1 d . . . . .
H34 H 0.8690 -0.1173 0.7613 0.041 Uiso 1 1 calc R . . . .
C35 C 0.7637(2) -0.1510(2) 0.7696(2) 0.0394(7) Uani 1 1 d . . . . .
H35 H 0.8019 -0.2013 0.7494 0.047 Uiso 1 1 calc R . . . .
C36 C 0.6690(2) -0.1278(2) 0.79246(18) 0.0375(7) Uani 1 1 d . . . . .
H36 H 0.6418 -0.1630 0.7894 0.045 Uiso 1 1 calc R . . . .
C37 C 0.6132(2) -0.0537(2) 0.81976(18) 0.0377(7) Uani 1 1 d . . . . .
H37 H 0.5479 -0.0373 0.8346 0.045 Uiso 1 1 calc R . . . .
C38 C 0.6535(2) -0.00282(19) 0.82541(17) 0.0316(6) Uani 1 1 d . . . . .
H38 H 0.6151 0.0482 0.8443 0.038 Uiso 1 1 calc R . . . .
C39 C 0.8641(2) -0.02907(18) 0.87676(17) 0.0293(5) Uani 1 1 d . . . . .
C40 C 0.9533(2) -0.03251(18) 0.86079(19) 0.0336(6) Uani 1 1 d . . . . .
H40 H 0.9846 -0.0036 0.8123 0.040 Uiso 1 1 calc R . . . .
C41 C 0.9976(2) -0.0777(2) 0.9148(2) 0.0437(7) Uani 1 1 d . . . . .
H41 H 1.0588 -0.0794 0.9031 0.052 Uiso 1 1 calc R . . . .
C42 C 0.9533(3) -0.1202(2) 0.9852(2) 0.0515(9) Uani 1 1 d . . . . .
H42 H 0.9835 -0.1507 1.0224 0.062 Uiso 1 1 calc R . . . .
C43 C 0.8653(3) -0.1183(3) 1.0016(2) 0.0637(12) Uani 1 1 d . . . . .
H43 H 0.8348 -0.1481 1.0498 0.076 Uiso 1 1 calc R . . . .
C44 C 0.8205(3) -0.0729(3) 0.9476(2) 0.0500(9) Uani 1 1 d . . . . .
H44 H 0.7596 -0.0719 0.9594 0.060 Uiso 1 1 calc R . . . .
C45 C 0.8838(2) 0.0220(2) 0.59178(17) 0.0382(7) Uani 1 1 d . . . . .
H45A H 0.8413 0.0753 0.5757 0.057 Uiso 1 1 calc GR . . . .
H45B H 0.8489 -0.0162 0.6262 0.057 Uiso 1 1 calc GR . . . .
H45C H 0.9306 -0.0020 0.5450 0.057 Uiso 1 1 calc GR . . . .
C46 C 0.9995(2) 0.11882(18) 0.58020(16) 0.0303(5) Uani 1 1 d . . . . .
H46A H 1.0368 0.1245 0.6042 0.045 Uiso 1 1 calc GR . . . .
H46B H 0.9521 0.1724 0.5728 0.045 Uiso 1 1 calc GR . . . .
H46C H 1.0396 0.1012 0.5290 0.045 Uiso 1 1 calc GR . . . .
C47 C 1.0392(2) -0.05915(18) 0.66064(19) 0.0364(6) Uani 1 1 d . . . . .
H47A H 1.0133 -0.0995 0.7036 0.055 Uiso 1 1 calc GR . . . .
H47B H 1.0813 -0.0462 0.6738 0.055 Uiso 1 1 calc GR . . . .
H47C H 1.0733 -0.0827 0.6120 0.055 Uiso 1 1 calc GR . . . .
C48 C 0.52119(19) 0.19338(19) 0.91828(16) 0.0302(6) Uani 1 1 d . . . . .
C49 C 0.4780(2) 0.2502(2) 0.86700(17) 0.0343(6) Uani 1 1 d . . . . .
H49 H 0.5018 0.2936 0.8330 0.041 Uiso 1 1 calc R . . . .
C50 C 0.4000(2) 0.2445(2) 0.86448(19) 0.0393(7) Uani 1 1 d . . . . .
H50 H 0.3721 0.2830 0.8278 0.047 Uiso 1 1 calc R . . . .
C51 C 0.3631(2) 0.1831(3) 0.9153(2) 0.0496(8) Uani 1 1 d . . . . .
H51 H 0.3093 0.1797 0.9142 0.059 Uiso 1 1 calc R . . . .
C52 C 0.4050(3) 0.1266(3) 0.9677(3) 0.0565(10) Uani 1 1 d . . . . .
H52 H 0.3801 0.0841 1.0026 0.068 Uiso 1 1 calc R . . . .
C53 C 0.4835(2) 0.1318(2) 0.9696(2) 0.0420(7) Uani 1 1 d . . . . .
H53 H 0.5116 0.0931 1.0061 0.050 Uiso 1 1 calc R . . . .
C54 C 0.6267(2) 0.1646(2) 1.01246(16) 0.0356(6) Uani 1 1 d . . . . .
C55 C 0.7015(3) 0.1067(3) 1.03199(19) 0.0470(8) Uani 1 1 d . . . . .
H55 H 0.7563 0.0818 0.9920 0.056 Uiso 1 1 calc R . . . .
C56 C 0.6975(3) 0.0841(4) 1.1102(2) 0.0636(12) Uani 1 1 d . . . . .
H56 H 0.7493 0.0438 1.1231 0.076 Uiso 1 1 calc R . . . .
C57 C 0.6183(3) 0.1203(4) 1.1687(2) 0.0707(15) Uani 1 1 d . . . . .
H57 H 0.6154 0.1047 1.2219 0.085 Uiso 1 1 calc R . . . .
C58 C 0.5443(3) 0.1787(4) 1.1498(2) 0.0620(13) Uani 1 1 d . . . . .
H58 H 0.4904 0.2045 1.1899 0.074 Uiso 1 1 calc R . . . .
C59 C 0.5470(3) 0.2009(3) 1.07167(19) 0.0472(9) Uani 1 1 d . . . . .
H59 H 0.4947 0.2406 1.0592 0.057 Uiso 1 1 calc R . . . .
C60 C 0.4792(3) 0.4039(3) 0.9638(3) 0.0653(13) Uani 1 1 d . . . . .
H60A H 0.4718 0.3753 1.0181 0.098 Uiso 1 1 calc GR . . . .
H60B H 0.4446 0.3888 0.9437 0.098 Uiso 1 1 calc GR . . . .
H60C H 0.4555 0.4642 0.9623 0.098 Uiso 1 1 calc GR . . . .
C61 C 0.6162(2) 0.4578(2) 0.8143(2) 0.0412(7) Uani 1 1 d . . . . .
H61A H 0.5762 0.4635 0.7871 0.062 Uiso 1 1 calc GR . . . .
H61B H 0.6806 0.4451 0.7780 0.062 Uiso 1 1 calc GR . . . .
H61C H 0.5973 0.5099 0.8325 0.062 Uiso 1 1 calc GR . . . .
C62 C 0.6744(3) 0.3674(2) 0.9567(2) 0.0490(8) Uani 1 1 d . . . . .
H62A H 0.7398 0.3556 0.9230 0.074 Uiso 1 1 calc GR . . . .
H62B H 0.6678 0.3232 1.0029 0.074 Uiso 1 1 calc GR . . . .
H62C H 0.6516 0.4208 0.9739 0.074 Uiso 1 1 calc GR . . . .
K2 K 0.5000 0.0000 0.5000 0.02993(16) Uani 1 2 d DS T P . .
O5 O 0.64625(15) 0.05463(14) 0.47126(12) 0.0350(4) Uani 1 1 d . . . . .
O6 O 0.52724(14) 0.13722(13) 0.38252(12) 0.0312(4) Uani 1 1 d . . . . .
O7 O 0.35692(14) 0.10195(14) 0.43862(12) 0.0332(4) Uani 1 1 d . . . . .
C73 C 0.6681(2) 0.1101(2) 0.39945(18) 0.0364(6) Uani 1 1 d . . . . .
H73A H 0.7005 0.0794 0.3547 0.044 Uiso 1 1 calc R . . . .
H73B H 0.7095 0.1365 0.3987 0.044 Uiso 1 1 calc R . . . .
C74 C 0.5796(2) 0.17575(19) 0.39195(19) 0.0356(6) Uani 1 1 d . . . . .
H74A H 0.5436 0.2020 0.4397 0.043 Uiso 1 1 calc R . . . .
H74B H 0.5939 0.2194 0.3458 0.043 Uiso 1 1 calc R . . . .
C75 C 0.4434(2) 0.19588(19) 0.37310(18) 0.0352(6) Uani 1 1 d . . . . .
H75A H 0.4573 0.2383 0.3256 0.042 Uiso 1 1 calc R . . . .
H75B H 0.4056 0.2245 0.4193 0.042 Uiso 1 1 calc R . . . .
C76 C 0.3906(2) 0.15137(19) 0.36508(17) 0.0339(6) Uani 1 1 d . . . . .
H76A H 0.3381 0.1923 0.3488 0.041 Uiso 1 1 calc R . . . .
H76B H 0.4316 0.1157 0.3243 0.041 Uiso 1 1 calc R . . . .
C77 C 0.3038(2) 0.0597(2) 0.43560(19) 0.0403(7) Uani 1 1 d . . . . .
H77A H 0.3417 0.0238 0.3947 0.048 Uiso 1 1 calc R . . . .
H77B H 0.2491 0.1004 0.4224 0.048 Uiso 1 1 calc R . . . .
C78 C 0.2733(2) 0.0075(2) 0.5153(2) 0.0422(7) Uani 1 1 d . . . . .
H78A H 0.2393 0.0428 0.5567 0.051 Uiso 1 1 calc R . . . .
H78B H 0.2315 -0.0189 0.5168 0.051 Uiso 1 1 calc R . . . .
K1 K 1.0000 0.5000 1.0000 0.02919(16) Uani 1 2 d DS T P . .
O1 O 0.8997(2) 0.39148(19) 1.06621(16) 0.0563(7) Uani 1 1 d . . . . .
O2 O 1.0896(2) 0.33434(16) 1.05243(15) 0.0517(6) Uani 1 1 d . . . . .
O3 O 1.17144(16) 0.45084(18) 1.01902(14) 0.0475(6) Uani 1 1 d . . . . .
O8 O 0.4156(4) 0.1097(5) 0.5994(4) 0.0477(18) Uiso 0.442(12) 1 d D . . A 2
C63 C 0.9595(4) 0.3076(3) 1.0645(3) 0.0653(12) Uani 1 1 d . . . . .
H63A H 0.9934 0.2983 1.0093 0.078 Uiso 1 1 calc R . . . .
H63B H 0.9224 0.2695 1.0925 0.078 Uiso 1 1 calc R . . . .
C64 C 1.0261(4) 0.2899(3) 1.1027(3) 0.0706(13) Uani 1 1 d . . . . .
H64A H 0.9930 0.3080 1.1547 0.085 Uiso 1 1 calc R . . . .
H64B H 1.0598 0.2295 1.1106 0.085 Uiso 1 1 calc R . . . .
C65 C 1.1619(3) 0.3177(3) 1.0797(2) 0.0603(12) Uani 1 1 d . . . . .
H65A H 1.1973 0.2575 1.0843 0.072 Uiso 1 1 calc R . . . .
H65B H 1.1352 0.3333 1.1324 0.072 Uiso 1 1 calc R . . . .
C66 C 1.2242(3) 0.3654(3) 1.0242(2) 0.0575(11) Uani 1 1 d . . . . .
H66A H 1.2744 0.3543 1.0431 0.069 Uiso 1 1 calc R . . . .
H66B H 1.2524 0.3489 0.9717 0.069 Uiso 1 1 calc R . . . .
C67 C 0.7750(3) 0.4966(4) 1.0327(3) 0.0676(13) Uani 1 1 d . . . . .
H67A H 0.7230 0.5076 1.0160 0.081 Uiso 1 1 calc R . . . .
H67B H 0.7488 0.5084 1.0869 0.081 Uiso 1 1 calc R . . . .
C68 C 0.8331(3) 0.4096(4) 1.0315(3) 0.0690(13) Uani 1 1 d . . . . .
H68A H 0.7942 0.3731 1.0613 0.083 Uiso 1 1 calc R . . . .
H68B H 0.8650 0.3992 0.9765 0.083 Uiso 1 1 calc R . . . .
C79A C 0.3208(5) 0.1036(6) 0.6642(6) 0.064(2) Uiso 0.558(12) 1 d D . . A 1
H79A H 0.3015 0.0536 0.6921 0.077 Uiso 0.558(12) 1 calc R . . A 1
H79B H 0.2874 0.1363 0.6270 0.077 Uiso 0.558(12) 1 calc R . . A 1
C80A C 0.3019(7) 0.1546(8) 0.7211(6) 0.084(3) Uiso 0.558(12) 1 d D . . A 1
H80A H 0.3114 0.1192 0.7703 0.101 Uiso 0.558(12) 1 calc R . . A 1
H80B H 0.2382 0.1945 0.7341 0.101 Uiso 0.558(12) 1 calc R . . A 1
C81A C 0.3761(5) 0.2006(5) 0.6736(5) 0.058(2) Uiso 0.558(12) 1 d D . . A 1
H81A H 0.3541 0.2505 0.6370 0.070 Uiso 0.558(12) 1 calc R . . A 1
H81B H 0.3919 0.2169 0.7093 0.070 Uiso 0.558(12) 1 calc R . . A 1
C82A C 0.4551(5) 0.1368(7) 0.6306(7) 0.079(3) Uiso 0.558(12) 1 d D . . A 1
H82A H 0.4886 0.1627 0.5777 0.095 Uiso 0.558(12) 1 calc R . . A 1
H82B H 0.4986 0.1062 0.6595 0.095 Uiso 0.558(12) 1 calc R . . A 1
C83 C 0.3841(16) 0.5331(12) 0.7350(16) 0.083(5) Uani 0.296(16) 1 d D U . B 1
H83A H 0.3411 0.5115 0.7326 0.125 Uiso 0.296(16) 1 calc GR . . B 1
H83B H 0.4088 0.4975 0.7765 0.125 Uiso 0.296(16) 1 calc GR . . B 1
H83C H 0.4351 0.5337 0.6842 0.125 Uiso 0.296(16) 1 calc GR . . B 1
C84 C 0.3342(17) 0.6192(12) 0.7525(14) 0.058(4) Uani 0.296(16) 1 d D U . B 1
C85 C 0.2670(15) 0.6701(13) 0.7197(12) 0.061(4) Uani 0.296(16) 1 d D U . B 1
H85 H 0.2540 0.6542 0.6841 0.073 Uiso 0.296(16) 1 calc R . . B 1
C86 C 0.2210(14) 0.7466(13) 0.7444(12) 0.060(4) Uani 0.296(16) 1 d D U . B 1
H86 H 0.1710 0.7828 0.7271 0.072 Uiso 0.296(16) 1 calc R . . B 1
C87 C 0.2403(15) 0.7754(11) 0.7914(11) 0.061(4) Uani 0.296(16) 1 d D U . B 1
H87 H 0.2047 0.8295 0.8042 0.074 Uiso 0.296(16) 1 calc R . . B 1
C88 C 0.3105(17) 0.7268(13) 0.8201(12) 0.062(4) Uani 0.296(16) 1 d D U . B 1
H88 H 0.3279 0.7454 0.8507 0.074 Uiso 0.296(16) 1 calc R . . B 1
C89 C 0.3540(17) 0.6477(13) 0.8002(13) 0.061(4) Uani 0.296(16) 1 d D U . B 1
H89 H 0.4009 0.6103 0.8210 0.073 Uiso 0.296(16) 1 calc R . . B 1
C82 C 0.4554(5) 0.1083(6) 0.6541(5) 0.046(2) Uiso 0.442(12) 1 d D . . A 2
H82C H 0.5118 0.1249 0.6251 0.055 Uiso 0.442(12) 1 calc R . . A 2
H82D H 0.4716 0.0520 0.6854 0.055 Uiso 0.442(12) 1 calc R . . A 2
C79 C 0.3189(5) 0.1263(7) 0.6405(6) 0.051(2) Uiso 0.442(12) 1 d D . . A 2
H79C H 0.3050 0.0742 0.6708 0.061 Uiso 0.442(12) 1 calc R . . A 2
H79D H 0.2849 0.1529 0.6034 0.061 Uiso 0.442(12) 1 calc R . . A 2
C80 C 0.2929(5) 0.1831(6) 0.6942(6) 0.048(2) Uiso 0.442(12) 1 d D . . A 2
H80C H 0.2457 0.1701 0.7454 0.058 Uiso 0.442(12) 1 calc R . . A 2
H80D H 0.2680 0.2417 0.6707 0.058 Uiso 0.442(12) 1 calc R . . A 2
C81 C 0.3830(7) 0.1681(10) 0.7050(9) 0.095(5) Uiso 0.442(12) 1 d D . . A 2
H81C H 0.3971 0.2207 0.6894 0.115 Uiso 0.442(12) 1 calc R . . A 2
H81D H 0.3779 0.1454 0.7606 0.115 Uiso 0.442(12) 1 calc R . . A 2
C69 C 1.1642(2) 0.3809(2) 0.8423(2) 0.0477(8) Uani 1 1 d D . . . .
H69A H 1.1665 0.3226 0.8517 0.057 Uiso 1 1 calc R . . . .
H69B H 1.1974 0.3838 0.8724 0.057 Uiso 1 1 calc R . . . .
C72 C 1.0545(2) 0.4943(3) 0.8004(2) 0.0505(8) Uani 1 1 d D . . . .
H72A H 1.0129 0.5489 0.8164 0.061 Uiso 1 1 calc R . . . .
H72B H 1.0258 0.4767 0.7759 0.061 Uiso 1 1 calc R . . . .
C71 C 1.1471(3) 0.4999(3) 0.7440(3) 0.0671(12) Uani 1 1 d D . . . .
H71A H 1.1658 0.5374 0.7575 0.080 Uiso 1 1 calc R . . . .
H71B H 1.1485 0.5189 0.6891 0.080 Uiso 1 1 calc R . . . .
C70 C 1.2082(3) 0.4093(3) 0.7570(3) 0.0702(13) Uani 1 1 d D . . . .
H70A H 1.2077 0.3762 0.7247 0.084 Uiso 1 1 calc R . . . .
H70B H 1.2729 0.4054 0.7441 0.084 Uiso 1 1 calc R . . . .
O8A O 0.4179(3) 0.0809(4) 0.6239(3) 0.0457(14) Uiso 0.558(12) 1 d D . . A 1
O4 O 1.07043(17) 0.43396(16) 0.86688(14) 0.0472(6) Uani 1 1 d D . . . .
C83A C 0.3577(6) 0.5633(7) 0.6947(6) 0.081(3) Uani 0.704(16) 1 d D U . B 2
H83D H 0.3037 0.5543 0.6964 0.122 Uiso 0.704(16) 1 calc GR . . B 2
H83E H 0.3933 0.5131 0.7215 0.122 Uiso 0.704(16) 1 calc GR . . B 2
H83F H 0.3969 0.5757 0.6397 0.122 Uiso 0.704(16) 1 calc GR . . B 2
C84A C 0.3263(5) 0.6345(5) 0.7349(5) 0.0450(17) Uani 0.704(16) 1 d D U . B 2
C85A C 0.2478(5) 0.7013(5) 0.7309(4) 0.0449(17) Uani 0.704(16) 1 d D . . B 2
H85A H 0.2147 0.7007 0.7019 0.054 Uiso 0.704(16) 1 calc R . . B 2
C86A C 0.2157(4) 0.7688(4) 0.7674(5) 0.0507(18) Uani 0.704(16) 1 d D U . B 2
H86A H 0.1623 0.8143 0.7631 0.061 Uiso 0.704(16) 1 calc R . . B 2
C87A C 0.2635(5) 0.7678(5) 0.8100(5) 0.0558(17) Uani 0.704(16) 1 d D U . B 2
H87A H 0.2426 0.8135 0.8356 0.067 Uiso 0.704(16) 1 calc R . . B 2
C88A C 0.3414(6) 0.7020(5) 0.8166(4) 0.0505(16) Uani 0.704(16) 1 d D U . B 2
H88A H 0.3736 0.7025 0.8464 0.061 Uiso 0.704(16) 1 calc R . . B 2
C89A C 0.3722(5) 0.6351(5) 0.7794(5) 0.0464(15) Uani 0.704(16) 1 d D U . B 2
H89A H 0.4252 0.5894 0.7843 0.056 Uiso 0.704(16) 1 calc R . . B 2

loop_
_atom_site_aniso_label
_atom_site_aniso_U_11
_atom_site_aniso_U_22
_atom_site_aniso_U_33
_atom_site_aniso_U_23
_atom_site_aniso_U_13
_atom_site_aniso_U_12
Ce1 0.01716(8) 0.02001(8) 0.01836(8) -0.00293(5) -0.00527(5) -0.00812(5)
P1 0.0204(3) 0.0195(3) 0.0214(3) -0.0011(2) -0.0098(2) -0.0076(2)
P2 0.0183(3) 0.0197(3) 0.0218(3) -0.0034(2) -0.0076(2) -0.0079(2)
P3 0.0218(3) 0.0224(3) 0.0215(3) 0.0015(2) -0.0098(2) -0.0111(2)
P4 0.0217(3) 0.0360(3) 0.0208(3) -0.0081(2) -0.0009(2) -0.0155(3)
Si1 0.0276(3) 0.0306(4) 0.0289(3) 0.0006(3) -0.0160(3) -0.0147(3)
Si2 0.0238(3) 0.0278(3) 0.0261(3) 0.0006(3) -0.0132(3) -0.0117(3)
Si3 0.0212(3) 0.0220(3) 0.0265(3) -0.0076(2) -0.0046(2) -0.0081(2)
Si4 0.0249(3) 0.0369(4) 0.0379(4) -0.0201(3) 0.0014(3) -0.0116(3)
N1 0.0239(10) 0.0225(10) 0.0245(10) -0.0017(8) -0.0106(8) -0.0098(8)
N2 0.0234(10) 0.0261(10) 0.0230(10) -0.0012(8) -0.0086(8) -0.0113(8)
N3 0.0204(9) 0.0228(10) 0.0221(9) -0.0018(8) -0.0071(8) -0.0073(8)
N4 0.0254(11) 0.0356(12) 0.0275(11) -0.0113(9) -0.0003(9) -0.0160(9)
C1 0.0227(11) 0.0254(12) 0.0233(11) -0.0033(9) -0.0095(9) -0.0087(9)
C2 0.0234(11) 0.0220(12) 0.0290(12) 0.0027(9) -0.0125(10) -0.0104(9)
C3 0.0316(14) 0.0322(14) 0.0322(13) -0.0003(11) -0.0165(11) -0.0114(11)
C4 0.0375(16) 0.0415(17) 0.0449(16) 0.0094(13) -0.0265(14) -0.0137(13)
C5 0.0305(15) 0.0332(16) 0.059(2) 0.0062(14) -0.0232(14) -0.0046(12)
C6 0.0319(15) 0.0272(14) 0.0558(19) -0.0080(13) -0.0160(14) -0.0039(12)
C7 0.0277(13) 0.0280(13) 0.0383(14) -0.0031(11) -0.0149(11) -0.0090(11)
C8 0.0247(12) 0.0229(12) 0.0241(11) -0.0019(9) -0.0108(10) -0.0062(9)
C9 0.0320(14) 0.0329(14) 0.0270(12) -0.0032(10) -0.0077(11) -0.0141(11)
C10 0.0335(15) 0.0405(16) 0.0338(14) 0.0002(12) -0.0058(12) -0.0161(13)
C11 0.0391(17) 0.0446(18) 0.0277(14) -0.0079(13) 0.0020(12) -0.0099(14)
C12 0.061(2) 0.0406(18) 0.0338(15) -0.0174(13) -0.0029(15) -0.0163(16)
C13 0.0432(16) 0.0341(15) 0.0319(14) -0.0073(11) -0.0093(12) -0.0171(13)
C14 0.0248(13) 0.0424(17) 0.0445(16) 0.0032(13) -0.0173(12) -0.0105(12)
C15 0.0543(19) 0.0526(19) 0.0382(15) 0.0000(13) -0.0278(14) -0.0296(16)
C16 0.0343(14) 0.0367(15) 0.0343(13) 0.0020(11) -0.0165(11) -0.0211(12)
C17 0.0220(11) 0.0223(12) 0.0239(11) 0.0004(9) -0.0089(9) -0.0089(9)
C18 0.0251(13) 0.0335(14) 0.0358(14) -0.0100(11) -0.0067(11) -0.0144(11)
C19 0.0275(14) 0.0409(16) 0.0489(17) -0.0077(13) -0.0095(12) -0.0201(12)
C20 0.0219(13) 0.0401(17) 0.0473(17) -0.0074(13) -0.0009(12) -0.0132(12)
C21 0.0283(14) 0.0337(15) 0.0447(16) -0.0134(13) 0.0017(12) -0.0103(12)
C22 0.0278(13) 0.0263(13) 0.0347(13) -0.0063(11) -0.0058(11) -0.0122(11)
C23 0.0207(11) 0.0260(12) 0.0286(12) -0.0072(10) -0.0061(10) -0.0089(9)
C24 0.0305(13) 0.0265(13) 0.0352(14) -0.0069(11) -0.0099(11) -0.0113(11)
C25 0.0384(16) 0.0245(14) 0.0510(18) -0.0076(12) -0.0124(14) -0.0103(12)
C26 0.0383(16) 0.0347(16) 0.0538(19) -0.0231(14) -0.0033(14) -0.0120(13)
C27 0.0429(17) 0.0463(18) 0.0408(16) -0.0229(14) -0.0063(13) -0.0142(14)
C28 0.0321(14) 0.0363(15) 0.0326(13) -0.0128(11) -0.0099(11) -0.0108(12)
C29 0.0398(15) 0.0400(16) 0.0437(16) 0.0010(12) -0.0268(13) -0.0183(13)
C30 0.0300(14) 0.0321(14) 0.0415(15) -0.0026(12) -0.0147(12) -0.0067(11)
C31 0.0362(15) 0.0487(18) 0.0307(13) 0.0064(12) -0.0193(12) -0.0226(13)
C32 0.0249(12) 0.0316(13) 0.0229(11) -0.0023(10) -0.0079(10) -0.0131(10)
C33 0.0285(12) 0.0262(12) 0.0241(11) 0.0038(9) -0.0121(10) -0.0153(10)
C34 0.0313(14) 0.0271(13) 0.0498(16) -0.0040(12) -0.0184(13) -0.0117(11)
C35 0.0462(17) 0.0292(14) 0.0518(18) -0.0031(13) -0.0230(15) -0.0170(13)
C36 0.0502(18) 0.0392(16) 0.0390(15) 0.0029(12) -0.0216(13) -0.0299(14)
C37 0.0341(15) 0.0504(18) 0.0387(15) -0.0023(13) -0.0135(12) -0.0261(14)
C38 0.0317(14) 0.0363(15) 0.0322(13) -0.0038(11) -0.0119(11) -0.0169(12)
C39 0.0322(14) 0.0289(13) 0.0325(13) 0.0030(11) -0.0185(11) -0.0138(11)
C40 0.0309(14) 0.0306(14) 0.0432(15) 0.0023(12) -0.0200(12) -0.0126(11)
C41 0.0436(17) 0.0412(17) 0.061(2) 0.0040(15) -0.0350(16) -0.0192(14)
C42 0.067(2) 0.051(2) 0.057(2) 0.0148(16) -0.0479(19) -0.0289(18)
C43 0.073(3) 0.080(3) 0.053(2) 0.038(2) -0.045(2) -0.052(2)
C44 0.0466(19) 0.065(2) 0.0475(18) 0.0268(17) -0.0323(16) -0.0366(18)
C45 0.0380(15) 0.0523(19) 0.0319(14) -0.0175(13) -0.0057(12) -0.0210(14)
C46 0.0283(13) 0.0305(13) 0.0281(12) -0.0067(10) -0.0022(10) -0.0128(11)
C47 0.0262(13) 0.0262(13) 0.0480(16) -0.0095(12) -0.0049(12) -0.0068(11)
C48 0.0239(12) 0.0384(15) 0.0275(12) -0.0139(11) -0.0014(10) -0.0112(11)
C49 0.0269(13) 0.0412(16) 0.0334(14) -0.0128(12) -0.0042(11) -0.0118(12)
C50 0.0260(14) 0.0496(18) 0.0417(16) -0.0145(14) -0.0103(12) -0.0083(13)
C51 0.0296(15) 0.068(2) 0.060(2) -0.0131(18) -0.0144(15) -0.0237(16)
C52 0.0405(19) 0.070(3) 0.064(2) 0.0080(19) -0.0179(17) -0.0376(19)
C53 0.0305(15) 0.0530(19) 0.0431(16) 0.0021(14) -0.0107(13) -0.0243(14)
C54 0.0349(15) 0.0568(19) 0.0232(12) -0.0083(12) -0.0017(11) -0.0301(14)
C55 0.0423(18) 0.080(3) 0.0277(14) -0.0069(15) -0.0098(13) -0.0329(18)
C56 0.060(2) 0.110(4) 0.0344(17) -0.002(2) -0.0212(17) -0.043(3)
C57 0.072(3) 0.143(5) 0.0231(15) -0.010(2) -0.0085(16) -0.070(3)
C58 0.058(2) 0.123(4) 0.0270(15) -0.026(2) 0.0077(15) -0.063(3)
C59 0.0449(18) 0.077(3) 0.0298(15) -0.0171(15) 0.0010(13) -0.0383(18)
C60 0.0371(19) 0.061(2) 0.080(3) -0.041(2) 0.0180(19) -0.0190(18)
C61 0.0294(14) 0.0366(16) 0.0539(19) -0.0152(14) -0.0098(13) -0.0071(12)
C62 0.062(2) 0.052(2) 0.0458(18) -0.0205(15) -0.0149(16) -0.0246(17)
K2 0.0297(4) 0.0317(4) 0.0316(4) -0.0021(3) -0.0117(3) -0.0144(3)
O5 0.0292(10) 0.0412(12) 0.0338(10) -0.0017(9) -0.0089(8) -0.0164(9)
O6 0.0337(10) 0.0305(10) 0.0326(9) -0.0053(8) -0.0114(8) -0.0136(8)
O7 0.0320(10) 0.0394(11) 0.0315(10) -0.0029(8) -0.0130(8) -0.0150(9)
C73 0.0336(15) 0.0428(17) 0.0360(15) -0.0033(12) -0.0073(12) -0.0230(13)
C74 0.0382(15) 0.0334(15) 0.0390(15) -0.0037(12) -0.0118(12) -0.0188(13)
C75 0.0371(15) 0.0301(14) 0.0355(14) -0.0023(11) -0.0129(12) -0.0105(12)
C76 0.0352(14) 0.0345(15) 0.0317(13) -0.0030(11) -0.0149(12) -0.0095(12)
C77 0.0384(16) 0.0483(18) 0.0428(16) -0.0011(14) -0.0208(13) -0.0200(14)
C78 0.0307(15) 0.054(2) 0.0473(17) -0.0016(15) -0.0154(13) -0.0217(14)
K1 0.0259(4) 0.0309(4) 0.0288(4) -0.0025(3) -0.0093(3) -0.0096(3)
O1 0.0618(17) 0.0635(17) 0.0510(14) 0.0000(12) -0.0132(12) -0.0413(15)
O2 0.0682(17) 0.0385(13) 0.0463(13) 0.0013(10) -0.0316(12) -0.0096(12)
O3 0.0266(10) 0.0682(17) 0.0467(12) -0.0242(12) -0.0120(9) -0.0046(10)
C63 0.092(3) 0.047(2) 0.064(2) 0.0092(18) -0.025(2) -0.046(2)
C64 0.113(4) 0.039(2) 0.059(2) 0.0123(18) -0.040(3) -0.028(2)
C65 0.073(3) 0.046(2) 0.053(2) -0.0192(17) -0.042(2) 0.0192(19)
C66 0.0405(18) 0.074(3) 0.052(2) -0.037(2) -0.0257(17) 0.0168(18)
C67 0.0343(19) 0.120(4) 0.061(2) -0.026(3) -0.0072(17) -0.038(2)
C68 0.056(2) 0.093(4) 0.075(3) -0.016(3) -0.010(2) -0.052(3)
C83 0.077(9) 0.067(6) 0.094(12) -0.022(6) -0.015(8) -0.023(6)
C84 0.053(7) 0.058(6) 0.051(8) -0.003(5) -0.001(5) -0.030(5)
C85 0.053(7) 0.065(7) 0.050(7) -0.008(5) 0.000(6) -0.027(5)
C86 0.055(7) 0.064(7) 0.047(7) -0.006(5) -0.005(5) -0.023(5)
C87 0.062(8) 0.057(6) 0.052(7) -0.005(5) -0.014(6) -0.017(5)
C88 0.066(9) 0.053(7) 0.059(7) -0.003(5) -0.019(7) -0.020(5)
C89 0.062(8) 0.051(6) 0.058(8) -0.002(5) -0.012(6) -0.023(5)
C69 0.0412(18) 0.050(2) 0.0526(19) -0.0102(16) -0.0225(15) -0.0079(15)
C72 0.0403(18) 0.060(2) 0.0493(19) -0.0100(16) -0.0189(15) -0.0101(16)
C71 0.047(2) 0.060(3) 0.076(3) 0.012(2) -0.021(2) -0.0189(19)
C70 0.046(2) 0.071(3) 0.067(3) 0.000(2) -0.0142(19) -0.009(2)
O4 0.0452(13) 0.0505(14) 0.0423(12) -0.0109(10) -0.0159(10) -0.0093(11)
C83A 0.060(4) 0.093(6) 0.096(6) -0.049(5) 0.005(4) -0.040(4)
C84A 0.030(3) 0.053(4) 0.049(4) -0.009(3) -0.004(2) -0.021(3)
C85A 0.033(3) 0.056(5) 0.041(3) -0.010(3) -0.004(3) -0.019(3)
C86A 0.038(3) 0.050(4) 0.050(4) -0.005(3) -0.006(3) -0.014(2)
C87A 0.047(3) 0.058(3) 0.053(4) -0.008(3) -0.008(2) -0.019(2)
C88A 0.049(3) 0.056(3) 0.045(3) -0.006(2) -0.012(2) -0.023(2)
C89A 0.034(3) 0.050(3) 0.051(3) -0.005(2) -0.009(2) -0.018(2)

loop_
_atom_type_symbol
_atom_type_description
_atom_type_scat_dispersion_real
_atom_type_scat_dispersion_imag
_atom_type_scat_source
C C 0.0181 0.0091 'International Tables Vol C Tables 4.2.6.8 and 6.1.1.4'
H H 0.0000 0.0000 'International Tables Vol C Tables 4.2.6.8 and 6.1.1.4'
Ce Ce -1.8482 9.6596 'International Tables Vol C Tables 4.2.6.8 and 6.1.1.4'
K K 0.3868 1.0657 'International Tables Vol C Tables 4.2.6.8 and 6.1.1.4'
N N 0.0311 0.0180 'International Tables Vol C Tables 4.2.6.8 and 6.1.1.4'
O O 0.0492 0.0322 'International Tables Vol C Tables 4.2.6.8 and 6.1.1.4'
P P 0.2955 0.4335 'International Tables Vol C Tables 4.2.6.8 and 6.1.1.4'
Si Si 0.2541 0.3302 'International Tables Vol C Tables 4.2.6.8 and 6.1.1.4'

loop_
_exptl_crystal_face_index_h
_exptl_crystal_face_index_k
_exptl_crystal_face_index_l
_exptl_crystal_face_perp_dist
_exptl_oxdiff_crystal_face_indexfrac_h
_exptl_oxdiff_crystal_face_indexfrac_k
_exptl_oxdiff_crystal_face_indexfrac_l
_exptl_oxdiff_crystal_face_x
_exptl_oxdiff_crystal_face_y
_exptl_oxdiff_crystal_face_z
-1 7 8 0.0795 -1.0014 6.9930 7.9955 0.1272 -0.0374 -0.9511
9 1 10 0.0527 8.9979 1.0084 10.0029 -0.0034 1.0162 -0.1342
8 -4 1 0.0523 7.9986 -3.9887 1.0053 -0.0207 0.7862 0.6573
6 -5 6 0.0453 6.0026 -4.9883 6.0055 -0.3854 0.8817 0.2238
5 -1 11 0.0716 5.0022 -0.9926 11.0028 -0.3478 0.8463 -0.3781
-6 -6 -12 0.0500 -5.9968 -6.0007 -11.9987 -0.1570 -0.6740 0.7101
9 0 -1 0.0743 8.9943 0.0073 -0.9970 0.3946 0.6158 0.6744
-10 -2 -7 0.0429 -9.9954 -2.0075 -7.0024 -0.2367 -0.9280 -0.0935
9 5 11 0.0618 8.9954 5.0041 11.0003 0.2444 0.8933 -0.3920
-3 -11 1 0.0913 -2.9896 -10.9902 1.0060 -0.9592 0.2698 0.2477
-4 -5 7 0.0950 -3.9911 -4.9965 7.0021 -0.8191 0.1930 -0.5178
3 11 0 0.0928 2.9900 10.9903 -0.0060 0.9164 -0.2297 -0.3169
4 6 -7 0.0954 3.9903 5.9954 -7.0028 0.8918 -0.2338 0.4706
10 0 3 0.0638 9.9953 0.0089 3.0035 0.2625 0.8491 0.4647
1 -8 -8 0.0628 1.0021 -7.9919 -7.9949 -0.1998 0.0781 0.9982

loop_
_geom_angle_atom_site_label_1
_geom_angle_atom_site_label_2
_geom_angle_atom_site_label_3
_geom_angle
_geom_angle_site_symmetry_1
_geom_angle_site_symmetry_3
N1 Ce1 N3 96.06(7) . .
N1 Ce1 C1 61.64(7) . .
N1 Ce1 C32 118.09(7) . .
N2 Ce1 N1 122.06(7) . .
N2 Ce1 N3 107.01(7) . .
N2 Ce1 N4 97.81(7) . .
N2 Ce1 C1 61.78(7) . .
N2 Ce1 C32 119.67(7) . .
N3 Ce1 C1 126.07(7) . .
N3 Ce1 C32 61.33(8) . .
N4 Ce1 N1 113.12(7) . .
N4 Ce1 N3 122.57(7) . .
N4 Ce1 C1 111.35(8) . .
N4 Ce1 C32 61.34(8) . .
C32 Ce1 C1 172.39(8) . .
N1 P1 C1 109.27(12) . .
N1 P1 C2 109.90(11) . .
N1 P1 C8 111.23(12) . .
C1 P1 C2 113.51(13) . .
C1 P1 C8 113.19(13) . .
C8 P1 C2 99.45(12) . .
N2 P2 C1 108.59(12) . .
N2 P2 C17 109.70(11) . .
N2 P2 C23 109.90(12) . .
C1 P2 C17 116.95(12) . .
C1 P2 C23 109.16(13) . .
C23 P2 C17 102.30(12) . .
N3 P3 C32 108.97(12) . .
N3 P3 C33 112.77(11) . .
N3 P3 C39 109.42(12) . .
C32 P3 C33 112.91(13) . .
C32 P3 C39 111.76(13) . .
C39 P3 C33 100.82(12) . .
N4 P4 C32 108.57(13) . .
N4 P4 C48 108.62(13) . .
N4 P4 C54 113.40(13) . .
C32 P4 C48 110.80(13) . .
C32 P4 C54 113.35(15) . .
C48 P4 C54 101.90(13) . .
N1 Si1 C14 113.19(13) . .
N1 Si1 C15 115.17(13) . .
N1 Si1 C16 107.63(12) . .
C14 Si1 C15 106.94(16) . .
C16 Si1 C14 107.57(14) . .
C16 Si1 C15 105.87(14) . .
N2 Si2 C29 115.34(13) . .
N2 Si2 C30 112.44(12) . .
N2 Si2 C31 106.01(12) . .
C29 Si2 C30 105.25(15) . .
C31 Si2 C29 109.60(14) . .
C31 Si2 C30 108.02(15) . .
N3 Si3 C45 112.77(12) . .
N3 Si3 C46 107.68(11) . .
N3 Si3 C47 113.75(13) . .
C45 Si3 C47 109.23(15) . .
C46 Si3 C45 107.27(14) . .
C46 Si3 C47 105.68(13) . .
N4 Si4 C60 114.77(16) . .
N4 Si4 C61 107.81(13) . .
N4 Si4 C62 111.44(15) . .
C61 Si4 C60 104.8(2) . .
C61 Si4 C62 109.23(17) . .
C62 Si4 C60 108.5(2) . .
P1 N1 Ce1 95.20(9) . .
P1 N1 Si1 133.96(14) . .
Si1 N1 Ce1 123.76(11) . .
P2 N2 Ce1 96.03(10) . .
P2 N2 Si2 136.28(14) . .
Si2 N2 Ce1 122.14(11) . .
P3 N3 Ce1 95.54(9) . .
P3 N3 Si3 136.22(14) . .
Si3 N3 Ce1 125.27(11) . .
P4 N4 Ce1 95.59(10) . .
P4 N4 Si4 131.94(14) . .
Si4 N4 Ce1 129.68(12) . .
P1 C1 Ce1 93.79(11) . .
P1 C1 P2 164.36(18) . .
P2 C1 Ce1 93.57(11) . .
C3 C2 P1 121.6(2) . .
C7 C2 P1 119.6(2) . .
C7 C2 C3 118.8(2) . .
C2 C3 H3 119.8 . .
C2 C3 C4 120.4(3) . .
C4 C3 H3 119.8 . .
C3 C4 H4 119.7 . .
C5 C4 C3 120.5(3) . .
C5 C4 H4 119.7 . .
C4 C5 H5 120.3 . .
C4 C5 C6 119.4(3) . .
C6 C5 H5 120.3 . .
C5 C6 H6 119.9 . .
C5 C6 C7 120.2(3) . .
C7 C6 H6 119.9 . .
C2 C7 C6 120.7(3) . .
C2 C7 H7 119.6 . .
C6 C7 H7 119.6 . .
C9 C8 P1 117.9(2) . .
C13 C8 P1 123.1(2) . .
C13 C8 C9 119.0(3) . .
C8 C9 H9 119.5 . .
C10 C9 C8 120.9(3) . .
C10 C9 H9 119.5 . .
C9 C10 H10 120.0 . .
C11 C10 C9 120.1(3) . .
C11 C10 H10 120.0 . .
C10 C11 H11 120.2 . .
C10 C11 C12 119.7(3) . .
C12 C11 H11 120.2 . .
C11 C12 H12 119.9 . .
C13 C12 C11 120.1(3) . .
C13 C12 H12 119.9 . .
C8 C13 C12 120.1(3) . .
C8 C13 H13 119.9 . .
C12 C13 H13 119.9 . .
Si1 C14 H14A 109.5 . .
Si1 C14 H14B 109.5 . .
Si1 C14 H14C 109.5 . .
H14A C14 H14B 109.5 . .
H14A C14 H14C 109.5 . .
H14B C14 H14C 109.5 . .
Si1 C15 H15A 109.5 . .
Si1 C15 H15B 109.5 . .
Si1 C15 H15C 109.5 . .
H15A C15 H15B 109.5 . .
H15A C15 H15C 109.5 . .
H15B C15 H15C 109.5 . .
Si1 C16 H16A 109.5 . .
Si1 C16 H16B 109.5 . .
Si1 C16 H16C 109.5 . .
H16A C16 H16B 109.5 . .
H16A C16 H16C 109.5 . .
H16B C16 H16C 109.5 . .
C18 C17 P2 122.9(2) . .
C22 C17 P2 118.5(2) . .
C22 C17 C18 118.6(2) . .
C17 C18 H18 119.6 . .
C17 C18 C19 120.9(3) . .
C19 C18 H18 119.6 . .
C18 C19 H19 120.2 . .
C20 C19 C18 119.5(3) . .
C20 C19 H19 120.2 . .
C19 C20 H20 119.9 . .
C19 C20 C21 120.3(3) . .
C21 C20 H20 119.9 . .
C20 C21 H21 119.9 . .
C20 C21 C22 120.2(3) . .
C22 C21 H21 119.9 . .
C17 C22 C21 120.5(3) . .
C17 C22 H22 119.8 . .
C21 C22 H22 119.8 . .
C24 C23 P2 118.7(2) . .
C28 C23 P2 122.4(2) . .
C28 C23 C24 118.8(3) . .
C23 C24 H24 119.6 . .
C25 C24 C23 120.8(3) . .
C25 C24 H24 119.6 . .
C24 C25 H25 120.0 . .
C26 C25 C24 120.0(3) . .
C26 C25 H25 120.0 . .
C25 C26 H26 120.1 . .
C27 C26 C25 119.8(3) . .
C27 C26 H26 120.1 . .
C26 C27 H27 119.9 . .
C26 C27 C28 120.2(3) . .
C28 C27 H27 119.9 . .
C23 C28 C27 120.4(3) . .
C23 C28 H28 119.8 . .
C27 C28 H28 119.8 . .
Si2 C29 H29A 109.5 . .
Si2 C29 H29B 109.5 . .
Si2 C29 H29C 109.5 . .
H29A C29 H29B 109.5 . .
H29A C29 H29C 109.5 . .
H29B C29 H29C 109.5 . .
Si2 C30 H30A 109.5 . .
Si2 C30 H30B 109.5 . .
Si2 C30 H30C 109.5 . .
H30A C30 H30B 109.5 . .
H30A C30 H30C 109.5 . .
H30B C30 H30C 109.5 . .
Si2 C31 H31A 109.5 . .
Si2 C31 H31B 109.5 . .
Si2 C31 H31C 109.5 . .
H31A C31 H31B 109.5 . .
H31A C31 H31C 109.5 . .
H31B C31 H31C 109.5 . .
P3 C32 Ce1 94.15(11) . .
P4 C32 Ce1 94.37(12) . .
P4 C32 P3 171.25(19) . .
C34 C33 P3 122.6(2) . .
C38 C33 P3 118.8(2) . .
C38 C33 C34 118.6(3) . .
C33 C34 H34 119.7 . .
C33 C34 C35 120.6(3) . .
C35 C34 H34 119.7 . .
C34 C35 H35 120.0 . .
C36 C35 C34 120.0(3) . .
C36 C35 H35 120.0 . .
C35 C36 H36 119.9 . .
C35 C36 C37 120.3(3) . .
C37 C36 H36 119.9 . .
C36 C37 H37 120.2 . .
C36 C37 C38 119.6(3) . .
C38 C37 H37 120.2 . .
C33 C38 C37 120.9(3) . .
C33 C38 H38 119.6 . .
C37 C38 H38 119.6 . .
C40 C39 P3 121.5(2) . .
C40 C39 C44 118.4(3) . .
C44 C39 P3 119.5(2) . .
C39 C40 H40 119.6 . .
C39 C40 C41 120.8(3) . .
C41 C40 H40 119.6 . .
C40 C41 H41 119.9 . .
C42 C41 C40 120.2(3) . .
C42 C41 H41 119.9 . .
C41 C42 H42 120.1 . .
C43 C42 C41 119.7(3) . .
C43 C42 H42 120.1 . .
C42 C43 H43 119.9 . .
C42 C43 C44 120.2(3) . .
C44 C43 H43 119.9 . .
C39 C44 C43 120.6(3) . .
C39 C44 H44 119.7 . .
C43 C44 H44 119.7 . .
Si3 C45 H45A 109.5 . .
Si3 C45 H45B 109.5 . .
Si3 C45 H45C 109.5 . .
H45A C45 H45B 109.5 . .
H45A C45 H45C 109.5 . .
H45B C45 H45C 109.5 . .
Si3 C46 H46A 109.5 . .
Si3 C46 H46B 109.5 . .
Si3 C46 H46C 109.5 . .
H46A C46 H46B 109.5 . .
H46A C46 H46C 109.5 . .
H46B C46 H46C 109.5 . .
Si3 C47 H47A 109.5 . .
Si3 C47 H47B 109.5 . .
Si3 C47 H47C 109.5 . .
H47A C47 H47B 109.5 . .
H47A C47 H47C 109.5 . .
H47B C47 H47C 109.5 . .
C49 C48 P4 119.8(2) . .
C49 C48 C53 118.8(3) . .
C53 C48 P4 120.8(2) . .
C48 C49 H49 119.6 . .
C48 C49 C50 120.8(3) . .
C50 C49 H49 119.6 . .
C49 C50 H50 120.0 . .
C51 C50 C49 120.1(3) . .
C51 C50 H50 120.0 . .
C50 C51 H51 120.2 . .
C50 C51 C52 119.6(3) . .
C52 C51 H51 120.2 . .
C51 C52 H52 119.9 . .
C51 C52 C53 120.2(3) . .
C53 C52 H52 119.9 . .
C48 C53 H53 119.8 . .
C52 C53 C48 120.4(3) . .
C52 C53 H53 119.8 . .
C55 C54 P4 119.0(2) . .
C55 C54 C59 119.1(3) . .
C59 C54 P4 122.0(3) . .
C54 C55 H55 119.7 . .
C54 C55 C56 120.7(4) . .
C56 C55 H55 119.7 . .
C55 C56 H56 120.0 . .
C57 C56 C55 120.0(4) . .
C57 C56 H56 120.0 . .
C56 C57 H57 120.1 . .
C58 C57 C56 119.8(3) . .
C58 C57 H57 120.1 . .
C57 C58 H58 119.7 . .
C57 C58 C59 120.7(4) . .
C59 C58 H58 119.7 . .
C54 C59 C58 119.8(4) . .
C54 C59 H59 120.1 . .
C58 C59 H59 120.1 . .
Si4 C60 H60A 109.5 . .
Si4 C60 H60B 109.5 . .
Si4 C60 H60C 109.5 . .
H60A C60 H60B 109.5 . .
H60A C60 H60C 109.5 . .
H60B C60 H60C 109.5 . .
Si4 C61 H61A 109.5 . .
Si4 C61 H61B 109.5 . .
Si4 C61 H61C 109.5 . .
H61A C61 H61B 109.5 . .
H61A C61 H61C 109.5 . .
H61B C61 H61C 109.5 . .
Si4 C62 H62A 109.5 . .
Si4 C62 H62B 109.5 . .
Si4 C62 H62C 109.5 . .
H62A C62 H62B 109.5 . .
H62A C62 H62C 109.5 . .
H62B C62 H62C 109.5 . .
O5 K2 O5 180.0 2_656 .
O5 K2 O7 120.68(6) . .
O5 K2 O7 120.68(6) 2_656 2_656
O5 K2 O7 59.32(6) . 2_656
O5 K2 O7 59.32(6) 2_656 .
O6 K2 O5 119.19(6) . 2_656
O6 K2 O5 119.19(6) 2_656 .
O6 K2 O5 60.81(6) 2_656 2_656
O6 K2 O5 60.81(6) . .
O6 K2 O6 180.0 . 2_656
O6 K2 O7 61.42(6) 2_656 2_656
O6 K2 O7 118.57(6) . 2_656
O6 K2 O7 118.58(6) 2_656 .
O6 K2 O7 61.43(6) . .
O7 K2 O7 180.0 . 2_656
O8 K2 O5 100.95(14) . 2_656
O8 K2 O5 79.05(14) . .
O8 K2 O5 100.95(14) 2_656 .
O8 K2 O5 79.05(14) 2_656 2_656
O8 K2 O6 84.76(19) 2_656 2_656
O8 K2 O6 95.24(19) . 2_656
O8 K2 O6 95.24(19) 2_656 .
O8 K2 O6 84.76(19) . .
O8 K2 O7 83.58(15) . .
O8 K2 O7 96.42(15) . 2_656
O8 K2 O7 83.58(15) 2_656 2_656
O8 K2 O7 96.42(15) 2_656 .
O8 K2 O8 180.0 2_656 .
O8A K2 O5 97.49(11) 2_656 .
O8A K2 O5 82.51(11) . .
O8A K2 O5 97.49(11) . 2_656
O8A K2 O5 82.51(11) 2_656 2_656
O8A K2 O6 83.33(15) . 2_656
O8A K2 O6 83.33(15) 2_656 .
O8A K2 O6 96.67(15) 2_656 2_656
O8A K2 O6 96.67(15) . .
O8A K2 O7 91.76(13) . .
O8A K2 O7 88.24(13) . 2_656
O8A K2 O7 88.24(13) 2_656 .
O8A K2 O7 91.76(13) 2_656 2_656
O8A K2 O8A 180.0 . 2_656
C73 O5 K2 114.39(17) . .
C73 O5 C78 112.4(2) . 2_656
C78 O5 K2 116.52(18) 2_656 .
C74 O6 K2 112.97(17) . .
C75 O6 K2 112.88(16) . .
C75 O6 C74 111.7(2) . .
C76 O7 K2 111.44(16) . .
C76 O7 C77 111.8(2) . .
C77 O7 K2 115.24(18) . .
O5 C73 H73A 109.9 . .
O5 C73 H73B 109.9 . .
O5 C73 C74 108.8(2) . .
H73A C73 H73B 108.3 . .
C74 C73 H73A 109.9 . .
C74 C73 H73B 109.9 . .
O6 C74 C73 108.5(2) . .
O6 C74 H74A 110.0 . .
O6 C74 H74B 110.0 . .
C73 C74 H74A 110.0 . .
C73 C74 H74B 110.0 . .
H74A C74 H74B 108.4 . .
O6 C75 H75A 109.8 . .
O6 C75 H75B 109.8 . .
O6 C75 C76 109.2(2) . .
H75A C75 H75B 108.3 . .
C76 C75 H75A 109.8 . .
C76 C75 H75B 109.8 . .
O7 C76 C75 109.0(2) . .
O7 C76 H76A 109.9 . .
O7 C76 H76B 109.9 . .
C75 C76 H76A 109.9 . .
C75 C76 H76B 109.9 . .
H76A C76 H76B 108.3 . .
O7 C77 H77A 110.1 . .
O7 C77 H77B 110.1 . .
O7 C77 C78 107.9(3) . .
H77A C77 H77B 108.4 . .
C78 C77 H77A 110.1 . .
C78 C77 H77B 110.1 . .
O5 C78 C77 108.1(3) 2_656 .
O5 C78 H78A 110.1 2_656 .
O5 C78 H78B 110.1 2_656 .
C77 C78 H78A 110.1 . .
C77 C78 H78B 110.1 . .
H78A C78 H78B 108.4 . .
O1 K1 O1 180.0 2_767 .
O1 K1 O2 117.94(10) . 2_767
O1 K1 O2 117.94(10) 2_767 .
O1 K1 O2 62.06(10) 2_767 2_767
O1 K1 O2 62.06(10) . .
O1 K1 O3 118.83(9) 2_767 2_767
O1 K1 O3 61.17(9) . 2_767
O1 K1 O3 61.17(9) 2_767 .
O1 K1 O3 118.83(9) . .
O2 K1 O2 180.0 2_767 .
O2 K1 O3 58.30(9) 2_767 2_767
O2 K1 O3 121.70(9) 2_767 .
O2 K1 O3 58.31(9) . .
O2 K1 O3 121.70(9) . 2_767
O3 K1 O3 180.0 2_767 .
O4 K1 O1 85.56(8) 2_767 2_767
O4 K1 O1 94.44(8) 2_767 .
O4 K1 O1 94.44(8) . 2_767
O4 K1 O1 85.56(8) . .
O4 K1 O2 79.16(7) . .
O4 K1 O2 100.84(7) 2_767 .
O4 K1 O2 100.84(7) . 2_767
O4 K1 O2 79.16(7) 2_767 2_767
O4 K1 O3 95.58(7) . .
O4 K1 O3 84.42(7) . 2_767
O4 K1 O3 95.58(7) 2_767 2_767
O4 K1 O3 84.42(7) 2_767 .
O4 K1 O4 180.0 2_767 .
C63 O1 K1 111.0(2) . .
C63 O1 C68 111.0(4) . .
C68 O1 K1 113.2(2) . .
C64 O2 K1 112.4(3) . .
C65 O2 K1 118.0(2) . .
C65 O2 C64 113.5(3) . .
C66 O3 K1 117.9(2) . .
C66 O3 C67 113.2(3) . 2_767
C67 O3 K1 112.5(2) 2_767 .
C82 O8 K2 122.2(5) . .
C79 O8 K2 117.1(4) . .
C79 O8 C82 107.2(6) . .
O1 C63 H63A 109.7 . .
O1 C63 H63B 109.7 . .
O1 C63 C64 109.9(4) . .
H63A C63 H63B 108.2 . .
C64 C63 H63A 109.7 . .
C64 C63 H63B 109.7 . .
O2 C64 C63 107.9(3) . .
O2 C64 H64A 110.1 . .
O2 C64 H64B 110.1 . .
C63 C64 H64A 110.1 . .
C63 C64 H64B 110.1 . .
H64A C64 H64B 108.4 . .
O2 C65 H65A 109.7 . .
O2 C65 H65B 109.7 . .
O2 C65 C66 109.7(3) . .
H65A C65 H65B 108.2 . .
C66 C65 H65A 109.7 . .
C66 C65 H65B 109.7 . .
O3 C66 C65 108.2(3) . .
O3 C66 H66A 110.1 . .
O3 C66 H66B 110.1 . .
C65 C66 H66A 110.1 . .
C65 C66 H66B 110.1 . .
H66A C66 H66B 108.4 . .
O3 C67 H67A 109.7 2_767 .
O3 C67 H67B 109.7 2_767 .
O3 C67 C68 109.8(3) 2_767 .
H67A C67 H67B 108.2 . .
C68 C67 H67A 109.7 . .
C68 C67 H67B 109.7 . .
O1 C68 C67 109.1(4) . .
O1 C68 H68A 109.9 . .
O1 C68 H68B 109.9 . .
C67 C68 H68A 109.9 . .
C67 C68 H68B 109.9 . .
H68A C68 H68B 108.3 . .
H79A C79A H79B 108.9 . .
C80A C79A H79A 110.8 . .
C80A C79A H79B 110.8 . .
O8A C79A H79A 110.8 . .
O8A C79A H79B 110.8 . .
O8A C79A C80A 104.6(5) . .
C79A C80A H80A 111.4 . .
C79A C80A H80B 111.4 . .
C79A C80A C81A 101.7(5) . .
H80A C80A H80B 109.3 . .
C81A C80A H80A 111.4 . .
C81A C80A H80B 111.4 . .
C80A C81A H81A 111.3 . .
C80A C81A H81B 111.3 . .
H81A C81A H81B 109.2 . .
C82A C81A C80A 102.1(5) . .
C82A C81A H81A 111.3 . .
C82A C81A H81B 111.3 . .
C81A C82A H82A 110.4 . .
C81A C82A H82B 110.4 . .
H82A C82A H82B 108.6 . .
O8A C82A C81A 106.7(5) . .
O8A C82A H82A 110.4 . .
O8A C82A H82B 110.4 . .
H83A C83 H83B 109.5 . .
H83A C83 H83C 109.5 . .
H83B C83 H83C 109.5 . .
C84 C83 H83A 109.5 . .
C84 C83 H83B 109.5 . .
C84 C83 H83C 109.5 . .
C85 C84 C83 117.7(13) . .
C89 C84 C83 121.3(13) . .
C89 C84 C85 121(2) . .
C84 C85 H85 123.7 . .
C84 C85 C86 113(2) . .
C86 C85 H85 123.7 . .
C85 C86 H86 116.6 . .
C87 C86 C85 127(2) . .
C87 C86 H86 116.6 . .
C86 C87 H87 119.8 . .
C86 C87 C88 120.5(17) . .
C88 C87 H87 119.8 . .
C87 C88 H88 123.0 . .
C87 C88 C89 113.9(18) . .
C89 C88 H88 123.0 . .
C84 C89 C88 125(2) . .
C84 C89 H89 117.5 . .
C88 C89 H89 117.5 . .
O8 C82 H82C 110.7 . .
O8 C82 H82D 110.7 . .
O8 C82 C81 105.1(6) . .
H82C C82 H82D 108.8 . .
C81 C82 H82C 110.7 . .
C81 C82 H82D 110.7 . .
O8 C79 H79C 110.7 . .
O8 C79 H79D 110.7 . .
O8 C79 C80 105.3(5) . .
H79C C79 H79D 108.8 . .
C80 C79 H79C 110.7 . .
C80 C79 H79D 110.7 . .
C79 C80 H80C 110.8 . .
C79 C80 H80D 110.8 . .
C79 C80 C81 105.0(4) . .
H80C C80 H80D 108.8 . .
C81 C80 H80C 110.8 . .
C81 C80 H80D 110.8 . .
C82 C81 C80 105.9(5) . .
C82 C81 H81C 110.5 . .
C82 C81 H81D 110.5 . .
C80 C81 H81C 110.5 . .
C80 C81 H81D 110.5 . .
H81C C81 H81D 108.7 . .
H69A C69 H69B 108.5 . .
C70 C69 H69A 110.1 . .
C70 C69 H69B 110.1 . .
O4 C69 H69A 110.1 . .
O4 C69 H69B 110.1 . .
O4 C69 C70 107.8(3) . .
H72A C72 H72B 108.7 . .
C71 C72 H72A 110.5 . .
C71 C72 H72B 110.5 . .
O4 C72 H72A 110.5 . .
O4 C72 H72B 110.5 . .
O4 C72 C71 106.1(3) . .
C72 C71 H71A 111.6 . .
C72 C71 H71B 111.6 . .
C72 C71 C70 100.9(3) . .
H71A C71 H71B 109.4 . .
C70 C71 H71A 111.6 . .
C70 C71 H71B 111.6 . .
C69 C70 C71 103.0(3) . .
C69 C70 H70A 111.2 . .
C69 C70 H70B 111.2 . .
C71 C70 H70A 111.2 . .
C71 C70 H70B 111.2 . .
H70A C70 H70B 109.1 . .
C79A O8A K2 121.0(4) . .
C79A O8A C82A 110.8(5) . .
C82A O8A K2 122.1(5) . .
C69 O4 K1 119.5(2) . .
C69 O4 C72 108.4(3) . .
C72 O4 K1 113.4(2) . .
H83D C83A H83E 109.5 . .
H83D C83A H83F 109.5 . .
H83E C83A H83F 109.5 . .
C84A C83A H83D 109.5 . .
C84A C83A H83E 109.5 . .
C84A C83A H83F 109.5 . .
C85A C84A C83A 120.4(6) . .
C85A C84A C89A 118.0(6) . .
C89A C84A C83A 121.6(6) . .
C84A C85A H85A 118.7 . .
C86A C85A C84A 122.6(5) . .
C86A C85A H85A 118.7 . .
C85A C86A H86A 121.1 . .
C87A C86A C85A 117.9(6) . .
C87A C86A H86A 121.1 . .
C86A C87A H87A 119.2 . .
C86A C87A C88A 121.6(7) . .
C88A C87A H87A 119.2 . .
C87A C88A H88A 120.3 . .
C87A C88A C89A 119.4(6) . .
C89A C88A H88A 120.3 . .
C84A C89A H89A 119.7 . .
C88A C89A C84A 120.6(7) . .
C88A C89A H89A 119.7 . .

loop_
_geom_bond_atom_site_label_1
_geom_bond_atom_site_label_2
_geom_bond_distance
_geom_bond_site_symmetry_2
Ce1 N1 2.575(2) .
Ce1 N2 2.549(2) .
Ce1 N3 2.577(2) .
Ce1 N4 2.571(2) .
Ce1 C1 2.603(3) .
Ce1 C32 2.598(3) .
P1 N1 1.619(2) .
P1 C1 1.634(3) .
P1 C2 1.839(3) .
P1 C8 1.830(3) .
P2 N2 1.620(2) .
P2 C1 1.638(3) .
P2 C17 1.840(3) .
P2 C23 1.839(3) .
P3 N3 1.609(2) .
P3 C32 1.634(3) .
P3 C33 1.840(3) .
P3 C39 1.838(3) .
P4 N4 1.619(2) .
P4 C32 1.628(3) .
P4 C48 1.836(3) .
P4 C54 1.847(3) .
Si1 N1 1.708(2) .
Si1 C14 1.878(3) .
Si1 C15 1.884(3) .
Si1 C16 1.874(3) .
Si2 N2 1.703(2) .
Si2 C29 1.881(3) .
Si2 C30 1.882(3) .
Si2 C31 1.872(3) .
Si3 N3 1.706(2) .
Si3 C45 1.879(3) .
Si3 C46 1.874(3) .
Si3 C47 1.887(3) .
Si4 N4 1.709(2) .
Si4 C60 1.886(4) .
Si4 C61 1.860(4) .
Si4 C62 1.866(4) .
C2 C3 1.393(4) .
C2 C7 1.387(4) .
C3 H3 0.9500 .
C3 C4 1.396(4) .
C4 H4 0.9500 .
C4 C5 1.378(5) .
C5 H5 0.9500 .
C5 C6 1.389(5) .
C6 H6 0.9500 .
C6 C7 1.393(4) .
C7 H7 0.9500 .
C8 C9 1.393(4) .
C8 C13 1.387(4) .
C9 H9 0.9500 .
C9 C10 1.382(4) .
C10 H10 0.9500 .
C10 C11 1.378(5) .
C11 H11 0.9500 .
C11 C12 1.395(5) .
C12 H12 0.9500 .
C12 C13 1.392(5) .
C13 H13 0.9500 .
C14 H14A 0.9800 .
C14 H14B 0.9800 .
C14 H14C 0.9800 .
C15 H15A 0.9800 .
C15 H15B 0.9800 .
C15 H15C 0.9800 .
C16 H16A 0.9800 .
C16 H16B 0.9800 .
C16 H16C 0.9800 .
C17 C18 1.392(4) .
C17 C22 1.387(4) .
C18 H18 0.9500 .
C18 C19 1.397(4) .
C19 H19 0.9500 .
C19 C20 1.375(5) .
C20 H20 0.9500 .
C20 C21 1.380(5) .
C21 H21 0.9500 .
C21 C22 1.391(4) .
C22 H22 0.9500 .
C23 C24 1.392(4) .
C23 C28 1.388(4) .
C24 H24 0.9500 .
C24 C25 1.388(4) .
C25 H25 0.9500 .
C25 C26 1.385(5) .
C26 H26 0.9500 .
C26 C27 1.380(6) .
C27 H27 0.9500 .
C27 C28 1.398(4) .
C28 H28 0.9500 .
C29 H29A 0.9800 .
C29 H29B 0.9800 .
C29 H29C 0.9800 .
C30 H30A 0.9800 .
C30 H30B 0.9800 .
C30 H30C 0.9800 .
C31 H31A 0.9800 .
C31 H31B 0.9800 .
C31 H31C 0.9800 .
C33 C34 1.390(4) .
C33 C38 1.386(4) .
C34 H34 0.9500 .
C34 C35 1.397(4) .
C35 H35 0.9500 .
C35 C36 1.376(5) .
C36 H36 0.9500 .
C36 C37 1.381(5) .
C37 H37 0.9500 .
C37 C38 1.400(4) .
C38 H38 0.9500 .
C39 C40 1.385(4) .
C39 C44 1.389(4) .
C40 H40 0.9500 .
C40 C41 1.389(4) .
C41 H41 0.9500 .
C41 C42 1.378(5) .
C42 H42 0.9500 .
C42 C43 1.373(6) .
C43 H43 0.9500 .
C43 C44 1.392(5) .
C44 H44 0.9500 .
C45 H45A 0.9800 .
C45 H45B 0.9800 .
C45 H45C 0.9800 .
C46 H46A 0.9800 .
C46 H46B 0.9800 .
C46 H46C 0.9800 .
C47 H47A 0.9800 .
C47 H47B 0.9800 .
C47 H47C 0.9800 .
C48 C49 1.381(4) .
C48 C53 1.392(4) .
C49 H49 0.9500 .
C49 C50 1.390(4) .
C50 H50 0.9500 .
C50 C51 1.381(5) .
C51 H51 0.9500 .
C51 C52 1.384(6) .
C52 H52 0.9500 .
C52 C53 1.388(5) .
C53 H53 0.9500 .
C54 C55 1.378(5) .
C54 C59 1.393(5) .
C55 H55 0.9500 .
C55 C56 1.400(5) .
C56 H56 0.9500 .
C56 C57 1.382(7) .
C57 H57 0.9500 .
C57 C58 1.367(8) .
C58 H58 0.9500 .
C58 C59 1.404(5) .
C59 H59 0.9500 .
C60 H60A 0.9800 .
C60 H60B 0.9800 .
C60 H60C 0.9800 .
C61 H61A 0.9800 .
C61 H61B 0.9800 .
C61 H61C 0.9800 .
C62 H62A 0.9800 .
C62 H62B 0.9800 .
C62 H62C 0.9800 .
K2 O5 2.812(2) 2_656
K2 O5 2.812(2) .
K2 O6 2.797(2) 2_656
K2 O6 2.797(2) .
K2 O7 2.836(2) 2_656
K2 O7 2.836(2) .
K2 O8 2.689(5) .
K2 O8 2.689(5) 2_656
K2 O8A 2.706(4) .
K2 O8A 2.706(4) 2_656
O5 C73 1.415(4) .
O5 C78 1.425(4) 2_656
O6 C74 1.426(4) .
O6 C75 1.422(4) .
O7 C76 1.419(4) .
O7 C77 1.427(4) .
C73 H73A 0.9900 .
C73 H73B 0.9900 .
C73 C74 1.507(5) .
C74 H74A 0.9900 .
C74 H74B 0.9900 .
C75 H75A 0.9900 .
C75 H75B 0.9900 .
C75 C76 1.503(4) .
C76 H76A 0.9900 .
C76 H76B 0.9900 .
C77 H77A 0.9900 .
C77 H77B 0.9900 .
C77 C78 1.506(5) .
C78 O5 1.425(4) 2_656
C78 H78A 0.9900 .
C78 H78B 0.9900 .
K1 O1 2.753(3) 2_767
K1 O1 2.753(3) .
K1 O2 2.796(2) .
K1 O2 2.796(2) 2_767
K1 O3 2.821(2) 2_767
K1 O3 2.821(2) .
K1 O4 2.726(2) .
K1 O4 2.726(2) 2_767
O1 C63 1.424(6) .
O1 C68 1.429(6) .
O2 C64 1.428(6) .
O2 C65 1.422(5) .
O3 C66 1.414(5) .
O3 C67 1.423(6) 2_767
O8 C82 1.462(6) .
O8 C79 1.419(6) .
C63 H63A 0.9900 .
C63 H63B 0.9900 .
C63 C64 1.479(8) .
C64 H64A 0.9900 .
C64 H64B 0.9900 .
C65 H65A 0.9900 .
C65 H65B 0.9900 .
C65 C66 1.471(7) .
C66 H66A 0.9900 .
C66 H66B 0.9900 .
C67 O3 1.423(6) 2_767
C67 H67A 0.9900 .
C67 H67B 0.9900 .
C67 C68 1.460(8) .
C68 H68A 0.9900 .
C68 H68B 0.9900 .
C79A H79A 0.9900 .
C79A H79B 0.9900 .
C79A C80A 1.491(7) .
C79A O8A 1.417(6) .
C80A H80A 0.9900 .
C80A H80B 0.9900 .
C80A C81A 1.572(8) .
C81A H81A 0.9900 .
C81A H81B 0.9900 .
C81A C82A 1.466(7) .
C82A H82A 0.9900 .
C82A H82B 0.9900 .
C82A O8A 1.449(7) .
C83 H83A 0.9800 .
C83 H83B 0.9800 .
C83 H83C 0.9800 .
C83 C84 1.487(11) .
C84 C85 1.387(9) .
C84 C89 1.385(9) .
C85 H85 0.9500 .
C85 C86 1.387(10) .
C86 H86 0.9500 .
C86 C87 1.372(10) .
C87 H87 0.9500 .
C87 C88 1.372(10) .
C88 H88 0.9500 .
C88 C89 1.391(10) .
C89 H89 0.9500 .
C82 H82C 0.9900 .
C82 H82D 0.9900 .
C82 C81 1.463(8) .
C79 H79C 0.9900 .
C79 H79D 0.9900 .
C79 C80 1.482(7) .
C80 H80C 0.9900 .
C80 H80D 0.9900 .
C80 C81 1.533(9) .
C81 H81C 0.9900 .
C81 H81D 0.9900 .
C69 H69A 0.9900 .
C69 H69B 0.9900 .
C69 C70 1.484(5) .
C69 O4 1.426(4) .
C72 H72A 0.9900 .
C72 H72B 0.9900 .
C72 C71 1.491(5) .
C72 O4 1.428(4) .
C71 H71A 0.9900 .
C71 H71B 0.9900 .
C71 C70 1.531(6) .
C70 H70A 0.9900 .
C70 H70B 0.9900 .
C83A H83D 0.9800 .
C83A H83E 0.9800 .
C83A H83F 0.9800 .
C83A C84A 1.488(8) .
C84A C85A 1.385(7) .
C84A C89A 1.388(7) .
C85A H85A 0.9500 .
C85A C86A 1.384(8) .
C86A H86A 0.9500 .
C86A C87A 1.372(8) .
C87A H87A 0.9500 .
C87A C88A 1.382(8) .
C88A H88A 0.9500 .
C88A C89A 1.387(8) .
C89A H89A 0.9500 .

loop_
_geom_torsion_atom_site_label_1
_geom_torsion_atom_site_label_2
_geom_torsion_atom_site_label_3
_geom_torsion_atom_site_label_4
_geom_torsion
_geom_torsion_site_symmetry_1
_geom_torsion_site_symmetry_2
_geom_torsion_site_symmetry_3
_geom_torsion_site_symmetry_4
P1 C2 C3 C4 177.4(2) . . . .
P1 C2 C7 C6 -177.1(2) . . . .
P1 C8 C9 C10 -179.1(2) . . . .
P1 C8 C13 C12 178.3(3) . . . .
P2 C17 C18 C19 176.3(2) . . . .
P2 C17 C22 C21 -175.6(2) . . . .
P2 C23 C24 C25 172.9(2) . . . .
P2 C23 C28 C27 -173.6(2) . . . .
P3 C33 C34 C35 179.8(2) . . . .
P3 C33 C38 C37 -179.2(2) . . . .
P3 C39 C40 C41 170.2(3) . . . .
P3 C39 C44 C43 -170.5(4) . . . .
P4 C48 C49 C50 169.3(2) . . . .
P4 C48 C53 C52 -169.9(3) . . . .
P4 C54 C55 C56 -179.0(3) . . . .
P4 C54 C59 C58 179.9(3) . . . .
N1 P1 C1 Ce1 2.93(13) . . . .
N1 P1 C1 P2 120.8(7) . . . .
N1 P1 C2 C3 -79.9(2) . . . .
N1 P1 C2 C7 98.9(2) . . . .
N1 P1 C8 C9 -171.6(2) . . . .
N1 P1 C8 C13 8.8(3) . . . .
N2 P2 C1 Ce1 1.73(13) . . . .
N2 P2 C1 P1 -116.2(7) . . . .
N2 P2 C17 C18 -95.5(2) . . . .
N2 P2 C17 C22 81.6(2) . . . .
N2 P2 C23 C24 -159.3(2) . . . .
N2 P2 C23 C28 15.9(3) . . . .
N3 P3 C32 Ce1 -1.18(13) . . . .
N3 P3 C33 C34 61.2(3) . . . .
N3 P3 C33 C38 -119.3(2) . . . .
N3 P3 C39 C40 16.1(3) . . . .
N3 P3 C39 C44 -172.8(3) . . . .
N4 P4 C32 Ce1 -3.37(14) . . . .
N4 P4 C48 C49 24.7(3) . . . .
N4 P4 C48 C53 -163.9(2) . . . .
N4 P4 C54 C55 -106.6(3) . . . .
N4 P4 C54 C59 74.0(3) . . . .
C1 P1 N1 Ce1 -2.97(13) . . . .
C1 P1 N1 Si1 146.69(18) . . . .
C1 P1 C2 C3 157.4(2) . . . .
C1 P1 C2 C7 -23.8(3) . . . .
C1 P1 C8 C9 -48.1(3) . . . .
C1 P1 C8 C13 132.3(3) . . . .
C1 P2 N2 Ce1 -1.77(13) . . . .
C1 P2 N2 Si2 150.42(19) . . . .
C1 P2 C17 C18 140.3(2) . . . .
C1 P2 C17 C22 -42.6(3) . . . .
C1 P2 C23 C24 -40.3(2) . . . .
C1 P2 C23 C28 134.9(2) . . . .
C2 P1 N1 Ce1 -128.14(10) . . . .
C2 P1 N1 Si1 21.5(2) . . . .
C2 P1 C1 Ce1 125.98(10) . . . .
C2 P1 C1 P2 -116.1(7) . . . .
C2 P1 C8 C9 72.6(2) . . . .
C2 P1 C8 C13 -107.0(3) . . . .
C2 C3 C4 C5 0.4(5) . . . .
C3 C2 C7 C6 1.7(4) . . . .
C3 C4 C5 C6 0.3(5) . . . .
C4 C5 C6 C7 0.0(5) . . . .
C5 C6 C7 C2 -1.0(5) . . . .
C7 C2 C3 C4 -1.4(4) . . . .
C8 P1 N1 Ce1 122.72(10) . . . .
C8 P1 N1 Si1 -87.6(2) . . . .
C8 P1 C1 Ce1 -121.62(11) . . . .
C8 P1 C1 P2 -3.7(7) . . . .
C8 P1 C2 C3 36.9(2) . . . .
C8 P1 C2 C7 -144.3(2) . . . .
C8 C9 C10 C11 0.1(5) . . . .
C9 C8 C13 C12 -1.3(5) . . . .
C9 C10 C11 C12 0.1(5) . . . .
C10 C11 C12 C13 -0.8(6) . . . .
C11 C12 C13 C8 1.5(6) . . . .
C13 C8 C9 C10 0.5(4) . . . .
C14 Si1 N1 Ce1 87.14(16) . . . .
C14 Si1 N1 P1 -55.6(2) . . . .
C15 Si1 N1 Ce1 -149.39(15) . . . .
C15 Si1 N1 P1 67.9(2) . . . .
C16 Si1 N1 Ce1 -31.60(17) . . . .
C16 Si1 N1 P1 -174.36(18) . . . .
C17 P2 N2 Ce1 -130.70(10) . . . .
C17 P2 N2 Si2 21.5(2) . . . .
C17 P2 C1 Ce1 126.48(11) . . . .
C17 P2 C1 P1 8.6(7) . . . .
C17 P2 C23 C24 84.2(2) . . . .
C17 P2 C23 C28 -100.6(2) . . . .
C17 C18 C19 C20 -0.5(5) . . . .
C18 C17 C22 C21 1.6(4) . . . .
C18 C19 C20 C21 1.1(5) . . . .
C19 C20 C21 C22 -0.3(5) . . . .
C20 C21 C22 C17 -1.1(5) . . . .
C22 C17 C18 C19 -0.9(4) . . . .
C23 P2 N2 Ce1 117.57(10) . . . .
C23 P2 N2 Si2 -90.2(2) . . . .
C23 P2 C1 Ce1 -118.08(10) . . . .
C23 P2 C1 P1 124.0(7) . . . .
C23 P2 C17 C18 21.1(3) . . . .
C23 P2 C17 C22 -161.8(2) . . . .
C23 C24 C25 C26 1.4(5) . . . .
C24 C23 C28 C27 1.6(4) . . . .
C24 C25 C26 C27 0.7(5) . . . .
C25 C26 C27 C28 -1.6(5) . . . .
C26 C27 C28 C23 0.4(5) . . . .
C28 C23 C24 C25 -2.5(4) . . . .
C29 Si2 N2 Ce1 -167.24(14) . . . .
C29 Si2 N2 P2 46.0(2) . . . .
C30 Si2 N2 Ce1 72.06(16) . . . .
C30 Si2 N2 P2 -74.7(2) . . . .
C31 Si2 N2 Ce1 -45.77(17) . . . .
C31 Si2 N2 P2 167.5(2) . . . .
C32 P3 N3 Ce1 1.19(13) . . . .
C32 P3 N3 Si3 -158.78(19) . . . .
C32 P3 C33 C34 -174.7(2) . . . .
C32 P3 C33 C38 4.8(3) . . . .
C32 P3 C39 C40 -104.6(3) . . . .
C32 P3 C39 C44 66.4(3) . . . .
C32 P4 N4 Ce1 3.41(14) . . . .
C32 P4 N4 Si4 -158.47(19) . . . .
C32 P4 C48 C49 -94.4(3) . . . .
C32 P4 C48 C53 76.9(3) . . . .
C32 P4 C54 C55 17.8(3) . . . .
C32 P4 C54 C59 -161.6(3) . . . .
C33 P3 N3 Ce1 127.40(10) . . . .
C33 P3 N3 Si3 -32.6(2) . . . .
C33 P3 C32 Ce1 -127.30(10) . . . .
C33 P3 C39 C40 135.2(3) . . . .
C33 P3 C39 C44 -53.8(3) . . . .
C33 C34 C35 C36 -1.4(5) . . . .
C34 C33 C38 C37 0.3(4) . . . .
C34 C35 C36 C37 1.8(5) . . . .
C35 C36 C37 C38 -1.2(5) . . . .
C36 C37 C38 C33 0.1(5) . . . .
C38 C33 C34 C35 0.3(4) . . . .
C39 P3 N3 Ce1 -121.27(11) . . . .
C39 P3 N3 Si3 78.8(2) . . . .
C39 P3 C32 Ce1 119.86(11) . . . .
C39 P3 C33 C34 -55.4(3) . . . .
C39 P3 C33 C38 124.1(2) . . . .
C39 C40 C41 C42 0.2(5) . . . .
C40 C39 C44 C43 0.8(6) . . . .
C40 C41 C42 C43 0.6(6) . . . .
C41 C42 C43 C44 -0.7(8) . . . .
C42 C43 C44 C39 0.0(8) . . . .
C44 C39 C40 C41 -0.9(5) . . . .
C45 Si3 N3 Ce1 -90.66(17) . . . .
C45 Si3 N3 P3 64.7(2) . . . .
C46 Si3 N3 Ce1 27.49(17) . . . .
C46 Si3 N3 P3 -177.19(19) . . . .
C47 Si3 N3 Ce1 144.24(13) . . . .
C47 Si3 N3 P3 -60.4(2) . . . .
C48 P4 N4 Ce1 -117.15(10) . . . .
C48 P4 N4 Si4 81.0(2) . . . .
C48 P4 C32 Ce1 115.83(12) . . . .
C48 P4 C54 C55 136.9(3) . . . .
C48 P4 C54 C59 -42.5(3) . . . .
C48 C49 C50 C51 2.0(5) . . . .
C49 C48 C53 C52 1.5(5) . . . .
C49 C50 C51 C52 -1.0(6) . . . .
C50 C51 C52 C53 0.3(7) . . . .
C51 C52 C53 C48 -0.6(6) . . . .
C53 C48 C49 C50 -2.2(4) . . . .
C54 P4 N4 Ce1 130.34(12) . . . .
C54 P4 N4 Si4 -31.5(3) . . . .
C54 P4 C32 Ce1 -130.33(11) . . . .
C54 P4 C48 C49 144.7(2) . . . .
C54 P4 C48 C53 -44.0(3) . . . .
C54 C55 C56 C57 -0.5(7) . . . .
C55 C54 C59 C58 0.5(5) . . . .
C55 C56 C57 C58 -0.5(7) . . . .
C56 C57 C58 C59 1.4(7) . . . .
C57 C58 C59 C54 -1.5(6) . . . .
C59 C54 C55 C56 0.4(6) . . . .
C60 Si4 N4 Ce1 155.8(2) . . . .
C60 Si4 N4 P4 -48.0(3) . . . .
C61 Si4 N4 Ce1 39.5(2) . . . .
C61 Si4 N4 P4 -164.3(2) . . . .
C62 Si4 N4 Ce1 -80.4(2) . . . .
C62 Si4 N4 P4 75.9(2) . . . .
K2 O5 C73 C74 46.8(3) . . . .
K2 O6 C74 C73 52.8(3) . . . .
K2 O6 C75 C76 -50.3(3) . . . .
K2 O7 C76 C75 -51.0(3) . . . .
K2 O7 C77 C78 50.0(3) . . . .
K2 O8 C82 C81 -171.5(9) . . . .
K2 O8 C79 C80 176.1(6) . . . .
O5 C73 C74 O6 -67.3(3) . . . .
O6 C75 C76 O7 69.9(3) . . . .
O7 C77 C78 O5 -64.7(4) . . . 2_656
C74 O6 C75 C76 -178.9(2) . . . .
C75 O6 C74 C73 -178.6(2) . . . .
C76 O7 C77 C78 178.6(3) . . . .
C77 O7 C76 C75 178.4(3) . . . .
C78 O5 C73 C74 -177.3(3) 2_656 . . .
K1 O1 C63 C64 54.6(4) . . . .
K1 O1 C68 C67 -53.0(4) . . . .
K1 O2 C64 C63 47.4(4) . . . .
K1 O2 C65 C66 -46.0(3) . . . .
K1 O3 C66 C65 -46.4(3) . . . .
O1 C63 C64 O2 -70.3(5) . . . .
O2 C65 C66 O3 59.3(4) . . . .
O3 C67 C68 O1 67.6(5) 2_767 . . .
O8 C82 C81 C80 16.8(15) . . . .
O8 C79 C80 C81 -22.7(13) . . . .
C63 O1 C68 C67 -178.6(3) . . . .
C64 O2 C65 C66 179.6(3) . . . .
C65 O2 C64 C63 -175.6(3) . . . .
C67 O3 C66 C65 179.3(3) 2_767 . . .
C68 O1 C63 C64 -178.5(4) . . . .
C79A C80A C81A C82A -36.0(11) . . . .
C80A C79A O8A K2 -173.6(6) . . . .
C80A C79A O8A C82A -20.7(12) . . . .
C80A C81A C82A O8A 24.3(11) . . . .
C81A C82A O8A K2 149.3(6) . . . .
C81A C82A O8A C79A -3.3(12) . . . .
C83 C84 C85 C86 176(2) . . . .
C83 C84 C89 C88 -180(2) . . . .
C84 C85 C86 C87 5(3) . . . .
C85 C84 C89 C88 0(4) . . . .
C85 C86 C87 C88 -1(3) . . . .
C86 C87 C88 C89 -3(3) . . . .
C87 C88 C89 C84 3(3) . . . .
C89 C84 C85 C86 -4(3) . . . .
C82 O8 C79 C80 34.3(11) . . . .
C79 O8 C82 C81 -32.2(12) . . . .
C79 C80 C81 C82 3.3(15) . . . .
C72 C71 C70 C69 -34.6(5) . . . .
C71 C72 O4 K1 112.1(3) . . . .
C71 C72 O4 C69 -23.0(4) . . . .
C70 C69 O4 K1 -132.1(3) . . . .
C70 C69 O4 C72 -0.2(5) . . . .
O8A C79A C80A C81A 34.4(11) . . . .
O4 C69 C70 C71 22.3(5) . . . .
O4 C72 C71 C70 35.6(5) . . . .
C83A C84A C85A C86A 179.8(7) . . . .
C83A C84A C89A C88A -179.7(7) . . . .
C84A C85A C86A C87A -1.0(10) . . . .
C85A C84A C89A C88A -1.8(11) . . . .
C85A C86A C87A C88A 0.1(9) . . . .
C86A C87A C88A C89A 0.0(10) . . . .
C87A C88A C89A C84A 0.9(10) . . . .
C89A C84A C85A C86A 1.9(11) . . . .
